data_7035846
loop_
_publ_author_name
'Patel, Dipti'
'Wooles, Ashley'
'Cornish, Andrew D.'
'Steven, Lindsey'
'Davies, E. Stephen'
'Evans, David J.'
'McMaster, Jonathan'
'Lewis, William'
'Blake, Alexander J.'
'Liddle, Stephen T.'

_publ_section_title
;
 Synthesis and characterisation of halide, separated ion pair, and hydride
 cyclopentadienyl iron bis(diphenylphosphino)ethane derivatives.
;
_journal_issue 31
_journal_name_full 'Dalton transactions (Cambridge, England : 2003)'
_journal_page_first 14159
_journal_page_last 14177
_journal_paper_doi 10.1039/c5dt00704f
_journal_volume 44
_journal_year 2015
_chemical_formula_moiety 'C36 H40 Fe P2'
_chemical_formula_sum 'C36 H40 Fe P2'
_chemical_formula_weight 590.47
_chemical_name_systematic
; 
 ? 
;
_space_group_IT_number 14
_symmetry_cell_setting monoclinic
_symmetry_space_group_name_Hall '-P 2yn'
_symmetry_space_group_name_H-M 'P 1 21/n 1'
_atom_sites_solution_hydrogens 'geom, Me from difmap'
_atom_sites_solution_primary direct
_atom_sites_solution_secondary difmap
_audit_creation_method
;
CrysAlisPro, Oxford Diffraction Ltd.,
Version 1.171.33.52 (release 06-11-2009 CrysAlis171 .NET)
(compiled Nov  6 2009,16:24:50)
;
_audit_update_record
;
2015-05-11 deposited with the CCDC.
2015-07-07 downloaded from the CCDC.
;
_cell_angle_alpha 90.00
_cell_angle_beta 90.0754(13)
_cell_angle_gamma 90.00
_cell_formula_units_Z 12
_cell_length_a 8.35153(11)
_cell_length_b 55.5074(9)
_cell_length_c 19.5329(2)
_cell_measurement_reflns_used 10489
_cell_measurement_temperature 90(2)
_cell_measurement_theta_max 69.86
_cell_measurement_theta_min 3.9
_cell_volume 9054.9(2)
_computing_cell_refinement
;
CrysAlisPro, Oxford Diffraction Ltd.,
Version 1.171.34.36 (release 02-08-2010 CrysAlis171 .NET)
(compiled Nov  6 2009,16:24:50)
;
_computing_data_collection
;
CrysAlisPro, Oxford Diffraction Ltd.,
Version 1.171.34.36 (release 02-08-2010 CrysAlis171 .NET)
(compiled Nov  6 2009,16:24:50)
;
_computing_data_reduction
;
CrysAlisPro, Oxford Diffraction Ltd.,
Version 1.171.34.36 (release 02-08-2010 CrysAlis171 .NET)
(compiled Nov  6 2009,16:24:50)
;
_computing_molecular_graphics 'SHELXTL (Sheldrick, 2008)'
_computing_publication_material 'enCIFer(Allen et al.,2004);PLATON(Spek,2003)'
_computing_structure_refinement 'SHELXL-97 (Sheldrick, 1997)'
_computing_structure_solution 'SHELXS-97 (Sheldrick, 1990)'
_diffrn_ambient_temperature 90(2)
_diffrn_detector_area_resol_mean 10.3613
_diffrn_measured_fraction_theta_full 0.962
_diffrn_measured_fraction_theta_max 0.962
_diffrn_measurement_device_type 'SuperNova, Single source at offset), Atlas'
_diffrn_measurement_method '\w scans'
_diffrn_radiation_monochromator mirror
_diffrn_radiation_source 'SuperNova (Cu) X-ray Source'
_diffrn_radiation_type CuK\a
_diffrn_radiation_wavelength 1.54184
_diffrn_reflns_av_R_equivalents 0.0788
_diffrn_reflns_av_sigmaI/netI 0.1219
_diffrn_reflns_limit_h_max 10
_diffrn_reflns_limit_h_min -6
_diffrn_reflns_limit_k_max 62
_diffrn_reflns_limit_k_min -67
_diffrn_reflns_limit_l_max 23
_diffrn_reflns_limit_l_min -23
_diffrn_reflns_number 31121
_diffrn_reflns_theta_full 69.99
_diffrn_reflns_theta_max 69.99
_diffrn_reflns_theta_min 3.91
_diffrn_standards_decay_% 0
_diffrn_standards_number 0
_exptl_absorpt_coefficient_mu 5.171
_exptl_absorpt_correction_T_max 0.972
_exptl_absorpt_correction_T_min 0.36
_exptl_absorpt_correction_type analytical
_exptl_absorpt_process_details
;
CrysAlisPro, Oxford Diffraction Ltd., 
Version 1.171.34.36 (release 02-08-2010 CrysAlis171 .NET) 
(compiled Jan  5 2010,16:28:46) 
Analytical numeric absorption correction using a multifaceted crystal 
model based on expressions derived by R.C. Clark & J.S. Reid. 
(Clark, R. C. & Reid, J. S. (1995). Acta Cryst. A51, 887-897) 
;
_exptl_crystal_colour orange
_exptl_crystal_density_diffrn 1.299
_exptl_crystal_density_method 'not measured'
_exptl_crystal_description rod
_exptl_crystal_F_000 3744
_exptl_crystal_size_max 0.6311
_exptl_crystal_size_mid 0.0933
_exptl_crystal_size_min 0.0825
_refine_diff_density_max 1.035
_refine_diff_density_min -0.794
_refine_diff_density_rms 0.113
_refine_ls_extinction_coef 0.0000042(15)
_refine_ls_extinction_expression Fc^*^=kFc[1+0.001xFc^2^\l^3^/sin(2\q)]^-1/4^
_refine_ls_extinction_method SHELXL
_refine_ls_goodness_of_fit_ref 1.137
_refine_ls_hydrogen_treatment mixed
_refine_ls_matrix_type full
_refine_ls_number_parameters 1082
_refine_ls_number_reflns 16513
_refine_ls_number_restraints 483
_refine_ls_restrained_S_all 1.121
_refine_ls_R_factor_all 0.1220
_refine_ls_R_factor_gt 0.0976
_refine_ls_shift/su_max 0.000
_refine_ls_shift/su_mean 0.000
_refine_ls_structure_factor_coef Fsqd
_refine_ls_weighting_details 'calc w=1/[\s^2^(Fo^2^)+(0.0000P)^2^+84.1443P] where P=(Fo^2^+2Fc^2^)/3'
_refine_ls_weighting_scheme calc
_refine_ls_wR_factor_gt 0.2137
_refine_ls_wR_factor_ref 0.2262
_reflns_number_gt 12611
_reflns_number_total 16513
_reflns_threshold_expression I>2\s(I)
_cod_data_source_file c5dt00704f2.cif
_cod_data_source_block 2H
_cod_depositor_comments 'Adding full bibliography for 7035824--7035849.cif.'
_cod_original_sg_symbol_H-M 'P 21/n'
_cod_database_code 7035846

loop_
_symmetry_equiv_pos_as_xyz
'x, y, z'
'-x+1/2, y+1/2, -z+1/2'
'-x, -y, -z'
'x-1/2, -y-1/2, z-1/2'

loop_
_atom_site_label
_atom_site_type_symbol
_atom_site_fract_x
_atom_site_fract_y
_atom_site_fract_z
_atom_site_U_iso_or_equiv
_atom_site_adp_type
_atom_site_occupancy
_atom_site_symmetry_multiplicity
_atom_site_calc_flag
_atom_site_refinement_flags
Fe1 Fe 0.80893(12) 0.236184(19) 0.90792(5) 0.0107(2) Uani 1 1 d DU
H1 H 0.716(9) 0.2119(11) 0.9150(9) 0.11(6) Uiso 1 1 d D
C1 C 0.4304(7) 0.23424(12) 0.8732(3) 0.0140(10) Uani 1 1 d U
H1A H 0.3417 0.2391 0.8424 0.017 Uiso 1 1 calc R
H1B H 0.4178 0.2170 0.8851 0.017 Uiso 1 1 calc R
C2 C 0.4326(8) 0.24995(13) 0.9380(3) 0.0160(10) Uani 1 1 d U
H2A H 0.3430 0.2455 0.9686 0.019 Uiso 1 1 calc R
H2B H 0.4211 0.2672 0.9256 0.019 Uiso 1 1 calc R
P1 P 0.62825(18) 0.23977(3) 0.83189(8) 0.0108(3) Uani 1 1 d DU
C3 C 0.6332(8) 0.21843(12) 0.7602(3) 0.0127(10) Uani 1 1 d U
C4 C 0.7022(9) 0.22482(14) 0.6974(3) 0.0196(13) Uani 1 1 d U
H4 H 0.7343 0.2410 0.6899 0.024 Uiso 1 1 calc R
C5 C 0.7247(10) 0.20782(14) 0.6458(4) 0.0251(15) Uani 1 1 d U
H5 H 0.7726 0.2124 0.6037 0.030 Uiso 1 1 calc R
C6 C 0.6769(10) 0.18420(14) 0.6559(4) 0.0266(15) Uani 1 1 d U
H6 H 0.6924 0.1725 0.6210 0.032 Uiso 1 1 calc R
C7 C 0.6065(10) 0.17774(14) 0.7172(4) 0.0262(15) Uani 1 1 d U
H7 H 0.5713 0.1616 0.7239 0.031 Uiso 1 1 calc R
C8 C 0.5869(9) 0.19466(13) 0.7690(4) 0.0184(12) Uani 1 1 d U
H8 H 0.5409 0.1898 0.8113 0.022 Uiso 1 1 calc R
C9 C 0.5744(8) 0.26798(12) 0.7875(3) 0.0133(10) Uani 1 1 d U
C10 C 0.6387(8) 0.28984(12) 0.8096(4) 0.0153(11) Uani 1 1 d U
H10 H 0.7191 0.2899 0.8441 0.018 Uiso 1 1 calc R
C11 C 0.5861(9) 0.31168(14) 0.7816(4) 0.0237(14) Uani 1 1 d U
H11 H 0.6306 0.3265 0.7970 0.028 Uiso 1 1 calc R
C12 C 0.4689(9) 0.31171(13) 0.7311(4) 0.0214(14) Uani 1 1 d U
H12 H 0.4328 0.3265 0.7122 0.026 Uiso 1 1 calc R
C13 C 0.4048(9) 0.29018(13) 0.7082(4) 0.0216(14) Uani 1 1 d U
H13 H 0.3238 0.2902 0.6740 0.026 Uiso 1 1 calc R
C14 C 0.4593(8) 0.26836(13) 0.7355(4) 0.0159(12) Uani 1 1 d U
H14 H 0.4174 0.2536 0.7185 0.019 Uiso 1 1 calc R
P2 P 0.62827(19) 0.24476(3) 0.98196(8) 0.0114(3) Uani 1 1 d DU
C15 C 0.6533(8) 0.27150(13) 1.0363(4) 0.0183(11) Uani 1 1 d U
C16 C 0.7034(8) 0.26994(14) 1.1046(3) 0.0181(12) Uani 1 1 d U
H16 H 0.7065 0.2546 1.1260 0.022 Uiso 1 1 calc R
C17 C 0.7486(10) 0.29012(15) 1.1419(4) 0.0276(15) Uani 1 1 d U
H17 H 0.7844 0.2886 1.1878 0.033 Uiso 1 1 calc R
C18 C 0.7408(10) 0.31267(15) 1.1107(4) 0.0276(15) Uani 1 1 d U
H18 H 0.7725 0.3266 1.1356 0.033 Uiso 1 1 calc R
C19 C 0.6881(10) 0.31491(15) 1.0451(5) 0.0302(16) Uani 1 1 d U
H19 H 0.6814 0.3304 1.0245 0.036 Uiso 1 1 calc R
C20 C 0.6443(10) 0.29464(13) 1.0082(4) 0.0230(14) Uani 1 1 d U
H20 H 0.6070 0.2965 0.9625 0.028 Uiso 1 1 calc R
C21 C 0.5671(8) 0.22192(12) 1.0454(3) 0.0135(10) Uani 1 1 d U
C22 C 0.6279(9) 0.19876(13) 1.0439(4) 0.0181(12) Uani 1 1 d U
H22 H 0.7108 0.1950 1.0124 0.022 Uiso 1 1 calc R
C23 C 0.5711(9) 0.18084(14) 1.0871(4) 0.0231(14) Uani 1 1 d U
H23 H 0.6166 0.1652 1.0858 0.028 Uiso 1 1 calc R
C24 C 0.4472(9) 0.18597(14) 1.1323(4) 0.0220(14) Uani 1 1 d U
H24 H 0.4052 0.1736 1.1609 0.026 Uiso 1 1 calc R
C25 C 0.3853(9) 0.20895(14) 1.1357(3) 0.0198(13) Uani 1 1 d U
H25 H 0.3022 0.2125 1.1673 0.024 Uiso 1 1 calc R
C26 C 0.4440(8) 0.22699(13) 1.0931(3) 0.0161(11) Uani 1 1 d U
H26 H 0.4012 0.2428 1.0959 0.019 Uiso 1 1 calc R
C27 C 1.0112(8) 0.24955(13) 0.8562(4) 0.0158(7) Uani 1 1 d U
C28 C 1.0164(7) 0.22397(13) 0.8614(4) 0.0153(8) Uani 1 1 d U
C29 C 1.0192(8) 0.21792(13) 0.9324(4) 0.0169(8) Uani 1 1 d U
C30 C 1.0133(8) 0.23956(14) 0.9705(4) 0.0183(8) Uani 1 1 d U
C31 C 1.0078(8) 0.25933(13) 0.9230(4) 0.0166(7) Uani 1 1 d U
C32 C 1.0255(9) 0.26365(18) 0.7916(4) 0.0338(19) Uani 1 1 d U
H32A H 1.1385 0.2672 0.7828 0.051 Uiso 1 1 calc R
H32B H 0.9659 0.2788 0.7961 0.051 Uiso 1 1 calc R
H32C H 0.9814 0.2543 0.7535 0.051 Uiso 1 1 calc R
C33 C 1.0347(10) 0.20625(18) 0.8045(5) 0.0348(19) Uani 1 1 d U
H33A H 0.9759 0.1915 0.8156 0.052 Uiso 1 1 calc R
H33B H 1.1484 0.2025 0.7983 0.052 Uiso 1 1 calc R
H33C H 0.9919 0.2132 0.7621 0.052 Uiso 1 1 calc R
C34 C 1.0446(10) 0.19313(16) 0.9619(5) 0.038(2) Uani 1 1 d U
H34A H 0.9884 0.1812 0.9336 0.057 Uiso 1 1 calc R
H34B H 1.0026 0.1926 1.0087 0.057 Uiso 1 1 calc R
H34C H 1.1593 0.1894 0.9625 0.057 Uiso 1 1 calc R
C35 C 1.0274(9) 0.2413(2) 1.0469(4) 0.039(2) Uani 1 1 d U
H35A H 0.9952 0.2575 1.0618 0.059 Uiso 1 1 calc R
H35B H 1.1387 0.2384 1.0606 0.059 Uiso 1 1 calc R
H35C H 0.9577 0.2293 1.0683 0.059 Uiso 1 1 calc R
C36 C 1.0245(10) 0.28546(15) 0.9417(6) 0.040(2) Uani 1 1 d U
H36A H 0.9700 0.2954 0.9074 0.060 Uiso 1 1 calc R
H36B H 1.1382 0.2898 0.9433 0.060 Uiso 1 1 calc R
H36C H 0.9761 0.2883 0.9867 0.060 Uiso 1 1 calc R
Fe2 Fe 0.82046(12) 0.068710(19) 0.60893(5) 0.0125(2) Uani 1 1 d DU
H2 H 0.915(7) 0.0440(11) 0.6005(9) 0.02(2) Uiso 1 1 d D
C37 C 1.1946(8) 0.08231(14) 0.5746(3) 0.0189(12) Uani 1 1 d U
H37A H 1.2831 0.0781 0.5432 0.023 Uiso 1 1 calc R
H37B H 1.2053 0.0995 0.5874 0.023 Uiso 1 1 calc R
C38 C 1.2005(8) 0.06669(14) 0.6376(3) 0.0169(11) Uani 1 1 d U
H38A H 1.2920 0.0713 0.6671 0.020 Uiso 1 1 calc R
H38B H 1.2120 0.0495 0.6248 0.020 Uiso 1 1 calc R
P3 P 0.99715(19) 0.07688(3) 0.53232(8) 0.0135(3) Uani 1 1 d DU
C39 C 0.9708(8) 0.10340(13) 0.4760(4) 0.0185(11) Uani 1 1 d U
C40 C 0.9399(8) 0.10167(14) 0.4062(3) 0.0196(12) Uani 1 1 d U
H40 H 0.9486 0.0865 0.3841 0.023 Uiso 1 1 calc R
C41 C 0.8964(9) 0.12193(16) 0.3680(4) 0.0258(15) Uani 1 1 d U
H41 H 0.8747 0.1205 0.3205 0.031 Uiso 1 1 calc R
C42 C 0.8851(10) 0.14410(16) 0.3997(4) 0.0304(16) Uani 1 1 d U
H42 H 0.8553 0.1579 0.3740 0.036 Uiso 1 1 calc R
C43 C 0.9171(10) 0.14611(15) 0.4684(4) 0.0302(16) Uani 1 1 d U
H43 H 0.9093 0.1614 0.4902 0.036 Uiso 1 1 calc R
C44 C 0.9606(9) 0.12597(14) 0.5065(4) 0.0222(13) Uani 1 1 d U
H44 H 0.9838 0.1277 0.5539 0.027 Uiso 1 1 calc R
C45 C 1.0536(8) 0.05363(13) 0.4695(3) 0.0165(11) Uani 1 1 d U
C46 C 1.1804(9) 0.05734(15) 0.4236(4) 0.0214(13) Uani 1 1 d U
H46 H 1.2389 0.0720 0.4252 0.026 Uiso 1 1 calc R
C47 C 1.2216(9) 0.03986(16) 0.3756(4) 0.0248(14) Uani 1 1 d U
H47 H 1.3069 0.0427 0.3445 0.030 Uiso 1 1 calc R
C48 C 1.1385(10) 0.01841(15) 0.3732(4) 0.0261(15) Uani 1 1 d U
H48 H 1.1672 0.0065 0.3406 0.031 Uiso 1 1 calc R
C49 C 1.0128(10) 0.01425(14) 0.4183(4) 0.0229(13) Uani 1 1 d U
H49 H 0.9551 -0.0005 0.4165 0.027 Uiso 1 1 calc R
C50 C 0.9714(9) 0.03200(13) 0.4666(3) 0.0180(12) Uani 1 1 d U
H50 H 0.8860 0.0291 0.4976 0.022 Uiso 1 1 calc R
P4 P 1.00912(19) 0.07180(3) 0.68249(8) 0.0132(3) Uani 1 1 d DU
C51 C 1.0157(8) 0.05028(13) 0.7544(3) 0.0150(11) Uani 1 1 d U
C52 C 0.9693(8) 0.05702(13) 0.8199(3) 0.0167(12) Uani 1 1 d U
H52 H 0.9410 0.0733 0.8290 0.020 Uiso 1 1 calc R
C53 C 0.9641(10) 0.03997(14) 0.8723(4) 0.0240(14) Uani 1 1 d U
H53 H 0.9310 0.0447 0.9168 0.029 Uiso 1 1 calc R
C54 C 1.0067(10) 0.01618(15) 0.8604(4) 0.0269(16) Uani 1 1 d U
H54 H 1.0052 0.0047 0.8965 0.032 Uiso 1 1 calc R
C55 C 1.0514(10) 0.00937(15) 0.7947(4) 0.0284(16) Uani 1 1 d U
H55 H 1.0795 -0.0069 0.7854 0.034 Uiso 1 1 calc R
C56 C 1.0549(10) 0.02642(14) 0.7425(4) 0.0232(14) Uani 1 1 d U
H56 H 1.0849 0.0216 0.6977 0.028 Uiso 1 1 calc R
C57 C 1.0648(8) 0.10022(13) 0.7260(3) 0.0140(10) Uani 1 1 d U
C58 C 0.9934(8) 0.12173(13) 0.7046(3) 0.0159(11) Uani 1 1 d U
H58 H 0.9092 0.1213 0.6719 0.019 Uiso 1 1 calc R
C59 C 1.0451(9) 0.14388(14) 0.7309(4) 0.0215(13) Uani 1 1 d U
H59 H 0.9932 0.1583 0.7174 0.026 Uiso 1 1 calc R
C60 C 1.1713(9) 0.14469(14) 0.7764(4) 0.0226(14) Uani 1 1 d U
H60 H 1.2081 0.1597 0.7935 0.027 Uiso 1 1 calc R
C61 C 1.2449(8) 0.12333(14) 0.7974(4) 0.0198(13) Uani 1 1 d U
H61 H 1.3325 0.1239 0.8284 0.024 Uiso 1 1 calc R
C62 C 1.1910(8) 0.10137(13) 0.7733(3) 0.0156(11) Uani 1 1 d U
H62 H 1.2399 0.0869 0.7889 0.019 Uiso 1 1 calc R
C63 C 0.6053(8) 0.05322(13) 0.5791(4) 0.0166(8) Uani 1 1 d U
C64 C 0.6101(8) 0.07724(13) 0.5530(3) 0.0172(7) Uani 1 1 d U
C65 C 0.6239(8) 0.09331(13) 0.6107(4) 0.0172(7) Uani 1 1 d U
C66 C 0.6286(8) 0.07943(13) 0.6709(3) 0.0164(7) Uani 1 1 d U
C67 C 0.6142(8) 0.05463(13) 0.6517(3) 0.0151(8) Uani 1 1 d U
C68 C 0.5654(9) 0.03126(15) 0.5376(4) 0.0289(16) Uani 1 1 d U
H68A H 0.4493 0.0286 0.5383 0.043 Uiso 1 1 calc R
H68B H 0.6198 0.0172 0.5572 0.043 Uiso 1 1 calc R
H68C H 0.6008 0.0336 0.4903 0.043 Uiso 1 1 calc R
C69 C 0.5901(9) 0.08509(17) 0.4805(4) 0.0278(16) Uani 1 1 d U
H69A H 0.6337 0.0727 0.4499 0.042 Uiso 1 1 calc R
H69B H 0.6475 0.1003 0.4733 0.042 Uiso 1 1 calc R
H69C H 0.4761 0.0874 0.4706 0.042 Uiso 1 1 calc R
C70 C 0.6046(9) 0.12022(14) 0.6064(5) 0.0273(15) Uani 1 1 d U
H70A H 0.6603 0.1263 0.5657 0.041 Uiso 1 1 calc R
H70B H 0.6504 0.1277 0.6475 0.041 Uiso 1 1 calc R
H70C H 0.4906 0.1242 0.6032 0.041 Uiso 1 1 calc R
C71 C 0.6273(8) 0.08859(15) 0.7433(4) 0.0234(14) Uani 1 1 d U
H71A H 0.6864 0.1038 0.7457 0.035 Uiso 1 1 calc R
H71B H 0.6783 0.0767 0.7734 0.035 Uiso 1 1 calc R
H71C H 0.5166 0.0912 0.7580 0.035 Uiso 1 1 calc R
C72 C 0.5970(9) 0.03388(14) 0.7012(4) 0.0236(14) Uani 1 1 d U
H72A H 0.4876 0.0336 0.7193 0.035 Uiso 1 1 calc R
H72B H 0.6729 0.0359 0.7390 0.035 Uiso 1 1 calc R
H72C H 0.6192 0.0187 0.6774 0.035 Uiso 1 1 calc R
Fe3 Fe 0.36391(12) 0.097710(18) 0.10581(5) 0.0110(2) Uani 1 1 d DU
H3 H 0.452(8) 0.1224(11) 0.1016(10) 0.03(2) Uiso 1 1 d D
C73 C 0.7239(8) 0.10387(13) 0.1632(3) 0.0147(10) Uani 1 1 d U
H73A H 0.7313 0.1213 0.1533 0.018 Uiso 1 1 calc R
H73B H 0.8030 0.0998 0.1992 0.018 Uiso 1 1 calc R
C74 C 0.7569(8) 0.08919(13) 0.0984(3) 0.0165(10) Uani 1 1 d U
H74A H 0.7860 0.0725 0.1106 0.020 Uiso 1 1 calc R
H74B H 0.8470 0.0964 0.0726 0.020 Uiso 1 1 calc R
P5 P 0.51949(19) 0.09603(3) 0.19180(8) 0.0116(3) Uani 1 1 d DU
C75 C 0.5615(7) 0.06724(12) 0.2362(3) 0.0125(10) Uani 1 1 d U
C76 C 0.6563(8) 0.06641(13) 0.2956(3) 0.0181(12) Uani 1 1 d U
H76 H 0.6943 0.0809 0.3157 0.022 Uiso 1 1 calc R
C77 C 0.6944(9) 0.04439(14) 0.3249(4) 0.0223(14) Uani 1 1 d U
H77 H 0.7582 0.0438 0.3652 0.027 Uiso 1 1 calc R
C78 C 0.6401(9) 0.02320(14) 0.2957(4) 0.0247(15) Uani 1 1 d U
H78 H 0.6669 0.0082 0.3159 0.030 Uiso 1 1 calc R
C79 C 0.5467(9) 0.02385(13) 0.2372(4) 0.0206(13) Uani 1 1 d U
H79 H 0.5086 0.0093 0.2172 0.025 Uiso 1 1 calc R
C80 C 0.5095(8) 0.04589(12) 0.2080(3) 0.0159(11) Uani 1 1 d U
H80 H 0.4464 0.0463 0.1675 0.019 Uiso 1 1 calc R
C81 C 0.4875(8) 0.11654(12) 0.2630(3) 0.0134(10) Uani 1 1 d U
C82 C 0.5371(9) 0.14063(13) 0.2590(4) 0.0185(12) Uani 1 1 d U
H82 H 0.5960 0.1459 0.2202 0.022 Uiso 1 1 calc R
C83 C 0.5023(10) 0.15703(14) 0.3105(4) 0.0250(15) Uani 1 1 d U
H83 H 0.5395 0.1732 0.3070 0.030 Uiso 1 1 calc R
C84 C 0.4128(10) 0.14994(14) 0.3675(4) 0.0237(14) Uani 1 1 d U
H84 H 0.3879 0.1613 0.4024 0.028 Uiso 1 1 calc R
C85 C 0.3607(10) 0.12627(14) 0.3729(4) 0.0235(14) Uani 1 1 d U
H85 H 0.2992 0.1213 0.4113 0.028 Uiso 1 1 calc R
C86 C 0.3992(9) 0.10972(13) 0.3213(3) 0.0179(12) Uani 1 1 d U
H86 H 0.3649 0.0935 0.3258 0.022 Uiso 1 1 calc R
P6 P 0.57043(19) 0.08936(3) 0.04446(8) 0.0123(3) Uani 1 1 d DU
C87 C 0.6293(8) 0.11078(12) -0.0237(3) 0.0141(10) Uani 1 1 d U
C88 C 0.7630(8) 0.10647(13) -0.0647(4) 0.0180(12) Uani 1 1 d U
H88 H 0.8219 0.0920 -0.0593 0.022 Uiso 1 1 calc R
C89 C 0.8107(9) 0.12337(14) -0.1135(4) 0.0211(13) Uani 1 1 d U
H89 H 0.8994 0.1201 -0.1424 0.025 Uiso 1 1 calc R
C90 C 0.7289(9) 0.14484(14) -0.1199(4) 0.0205(14) Uani 1 1 d U
H90 H 0.7638 0.1565 -0.1522 0.025 Uiso 1 1 calc R
C91 C 0.5964(9) 0.14954(14) -0.0795(4) 0.0234(14) Uani 1 1 d U
H91 H 0.5389 0.1642 -0.0848 0.028 Uiso 1 1 calc R
C92 C 0.5477(8) 0.13250(12) -0.0308(3) 0.0163(12) Uani 1 1 d U
H92 H 0.4581 0.1358 -0.0024 0.020 Uiso 1 1 calc R
C93 C 0.5922(8) 0.06071(13) -0.0031(3) 0.0167(11) Uani 1 1 d U
C94 C 0.6500(9) 0.03984(13) 0.0290(4) 0.0216(13) Uani 1 1 d U
H94 H 0.6834 0.0404 0.0755 0.026 Uiso 1 1 calc R
C95 C 0.6585(10) 0.01802(14) -0.0076(4) 0.0261(15) Uani 1 1 d U
H95 H 0.7013 0.0041 0.0139 0.031 Uiso 1 1 calc R
C96 C 0.6057(10) 0.01678(15) -0.0735(4) 0.0287(16) Uani 1 1 d U
H96 H 0.6112 0.0020 -0.0977 0.034 Uiso 1 1 calc R
C97 C 0.5437(10) 0.03715(15) -0.1057(4) 0.0258(15) Uani 1 1 d U
H97 H 0.5039 0.0361 -0.1512 0.031 Uiso 1 1 calc R
C98 C 0.5404(9) 0.05899(14) -0.0707(4) 0.0210(13) Uani 1 1 d U
H98 H 0.5020 0.0730 -0.0934 0.025 Uiso 1 1 calc R
C99 C 0.1438(8) 0.10947(12) 0.1399(3) 0.0143(7) Uani 1 1 d U
C100 C 0.1514(8) 0.08374(12) 0.1474(3) 0.0139(7) Uani 1 1 d U
C101 C 0.1772(8) 0.07339(12) 0.0819(3) 0.0144(7) Uani 1 1 d U
C102 C 0.1815(8) 0.09267(13) 0.0324(3) 0.0156(7) Uani 1 1 d U
C103 C 0.1579(8) 0.11459(12) 0.0692(3) 0.0150(8) Uani 1 1 d U
C104 C 0.1113(9) 0.12791(14) 0.1947(4) 0.0222(14) Uani 1 1 d U
H10A H -0.0025 0.1322 0.1942 0.033 Uiso 1 1 calc R
H10B H 0.1758 0.1423 0.1861 0.033 Uiso 1 1 calc R
H10C H 0.1395 0.1212 0.2395 0.033 Uiso 1 1 calc R
C105 C 0.1198(8) 0.07019(14) 0.2131(4) 0.0201(13) Uani 1 1 d U
H10D H 0.0046 0.0673 0.2178 0.030 Uiso 1 1 calc R
H10E H 0.1575 0.0798 0.2521 0.030 Uiso 1 1 calc R
H10F H 0.1767 0.0548 0.2122 0.030 Uiso 1 1 calc R
C106 C 0.1778(9) 0.04695(13) 0.0656(4) 0.0225(14) Uani 1 1 d U
H10G H 0.0745 0.0424 0.0457 0.034 Uiso 1 1 calc R
H10H H 0.1958 0.0377 0.1078 0.034 Uiso 1 1 calc R
H10I H 0.2636 0.0435 0.0329 0.034 Uiso 1 1 calc R
C107 C 0.1926(9) 0.08973(15) -0.0409(3) 0.0227(14) Uani 1 1 d U
H10J H 0.2282 0.0733 -0.0515 0.034 Uiso 1 1 calc R
H10K H 0.2697 0.1013 -0.0594 0.034 Uiso 1 1 calc R
H10L H 0.0873 0.0925 -0.0617 0.034 Uiso 1 1 calc R
C108 C 0.1348(9) 0.13885(13) 0.0363(4) 0.0218(14) Uani 1 1 d U
H10M H 0.1786 0.1386 -0.0102 0.033 Uiso 1 1 calc R
H10N H 0.1904 0.1511 0.0634 0.033 Uiso 1 1 calc R
H10O H 0.0202 0.1426 0.0344 0.033 Uiso 1 1 calc R

loop_
_atom_site_aniso_label
_atom_site_aniso_U_11
_atom_site_aniso_U_22
_atom_site_aniso_U_33
_atom_site_aniso_U_23
_atom_site_aniso_U_13
_atom_site_aniso_U_12
Fe1 0.0078(4) 0.0200(5) 0.0042(5) 0.0016(4) 0.0007(3) 0.0008(3)
C1 0.0072(12) 0.023(3) 0.011(2) 0.001(2) -0.0002(13) -0.001(2)
C2 0.0116(15) 0.027(3) 0.009(2) 0.005(2) 0.0046(14) 0.006(2)
P1 0.0085(6) 0.0190(7) 0.0048(6) 0.0018(6) -0.0002(5) -0.0003(6)
C3 0.011(3) 0.021(2) 0.0061(19) 0.002(2) -0.0029(14) 0.003(2)
C4 0.026(4) 0.026(3) 0.008(2) -0.004(2) 0.003(2) -0.003(3)
C5 0.042(5) 0.028(4) 0.005(3) -0.003(2) -0.001(3) 0.001(3)
C6 0.039(4) 0.025(3) 0.016(3) -0.006(3) -0.005(3) 0.005(3)
C7 0.037(4) 0.021(2) 0.021(4) -0.001(2) -0.002(3) 0.002(3)
C8 0.026(4) 0.019(2) 0.010(3) 0.0020(17) -0.009(2) 0.000(3)
C9 0.010(3) 0.0207(18) 0.009(3) 0.0022(18) -0.0010(18) 0.003(2)
C10 0.013(3) 0.0192(14) 0.014(3) 0.002(2) 0.001(2) 0.000(2)
C11 0.022(4) 0.020(2) 0.028(4) 0.000(3) 0.005(3) 0.000(3)
C12 0.019(3) 0.020(2) 0.025(4) 0.010(3) 0.001(3) 0.003(3)
C13 0.027(4) 0.024(3) 0.014(3) 0.009(2) -0.004(2) 0.005(2)
C14 0.014(3) 0.020(2) 0.014(3) 0.005(2) -0.003(2) 0.002(2)
P2 0.0101(6) 0.0194(7) 0.0048(6) 0.0016(6) 0.0014(5) 0.0015(6)
C15 0.018(3) 0.021(2) 0.016(3) -0.0033(19) 0.007(2) 0.002(2)
C16 0.018(3) 0.027(3) 0.010(2) -0.0028(17) -0.003(2) 0.003(3)
C17 0.027(4) 0.034(4) 0.022(3) -0.011(2) 0.003(3) 0.001(3)
C18 0.026(4) 0.028(3) 0.028(4) -0.012(3) 0.000(3) -0.001(3)
C19 0.033(4) 0.021(2) 0.037(4) -0.005(3) 0.005(3) 0.002(3)
C20 0.032(4) 0.0198(14) 0.017(3) 0.000(2) -0.003(3) 0.004(3)
C21 0.011(3) 0.024(2) 0.006(2) 0.003(2) 0.0019(15) -0.001(2)
C22 0.021(3) 0.019(2) 0.013(3) 0.003(2) 0.002(2) 0.000(2)
C23 0.029(4) 0.023(3) 0.017(4) 0.004(2) -0.001(3) 0.000(3)
C24 0.027(4) 0.027(3) 0.012(3) 0.005(3) 0.000(2) -0.009(3)
C25 0.021(3) 0.035(4) 0.004(3) 0.002(2) 0.0051(19) -0.005(2)
C26 0.016(3) 0.025(3) 0.007(3) 0.001(2) 0.0039(19) -0.003(2)
C27 0.0068(12) 0.0277(17) 0.0128(16) 0.0064(14) 0.0017(11) 0.0010(19)
C28 0.0051(15) 0.0260(17) 0.0148(16) -0.0031(15) 0.0017(12) -0.002(2)
C29 0.0060(18) 0.0245(17) 0.0202(18) 0.0074(14) 0.0006(12) 0.0008(18)
C30 0.0093(11) 0.036(2) 0.0096(17) 0.0010(13) -0.0026(11) 0.001(3)
C31 0.0059(15) 0.0230(16) 0.0207(18) -0.0023(14) -0.0016(11) 0.0013(14)
C32 0.016(3) 0.058(4) 0.027(2) 0.027(3) 0.010(3) 0.005(3)
C33 0.018(3) 0.051(4) 0.035(3) -0.025(4) 0.003(3) 0.009(3)
C34 0.021(4) 0.034(2) 0.060(5) 0.025(3) 0.001(4) 0.009(3)
C35 0.013(3) 0.097(7) 0.008(2) -0.003(2) -0.003(2) 0.001(4)
C36 0.018(4) 0.024(2) 0.077(6) -0.018(3) 0.001(4) -0.002(2)
Fe2 0.0099(4) 0.0215(5) 0.0061(5) -0.0008(4) 0.0000(3) -0.0002(4)
C37 0.0115(15) 0.038(4) 0.0069(19) -0.004(2) 0.0006(14) -0.005(2)
C38 0.0108(12) 0.032(4) 0.008(2) -0.004(2) -0.0017(13) 0.001(2)
P3 0.0109(7) 0.0246(8) 0.0051(6) -0.0012(6) 0.0006(5) -0.0021(6)
C39 0.017(3) 0.026(2) 0.013(3) 0.0026(19) 0.001(2) -0.006(2)
C40 0.018(3) 0.032(3) 0.008(2) 0.0034(17) 0.000(3) -0.007(3)
C41 0.022(4) 0.040(4) 0.015(3) 0.008(2) 0.001(3) -0.006(3)
C42 0.028(4) 0.033(3) 0.029(4) 0.015(3) 0.001(3) -0.005(3)
C43 0.035(4) 0.027(2) 0.029(4) 0.002(3) -0.001(4) -0.002(3)
C44 0.027(4) 0.0240(15) 0.016(3) 0.000(2) 0.003(3) -0.005(3)
C45 0.017(3) 0.030(2) 0.002(2) -0.002(2) -0.0008(16) 0.002(2)
C46 0.018(3) 0.037(3) 0.010(3) -0.003(2) 0.004(2) 0.003(2)
C47 0.022(4) 0.045(4) 0.007(3) -0.002(3) 0.003(2) 0.008(3)
C48 0.031(4) 0.036(3) 0.011(3) -0.006(3) 0.003(3) 0.014(3)
C49 0.031(4) 0.028(3) 0.009(3) -0.003(2) -0.002(3) 0.005(3)
C50 0.024(3) 0.024(2) 0.006(3) -0.0013(19) 0.002(2) 0.004(2)
P4 0.0119(7) 0.0225(8) 0.0052(6) -0.0011(6) -0.0007(5) 0.0004(6)
C51 0.015(3) 0.023(2) 0.007(2) -0.002(2) -0.0031(15) 0.000(2)
C52 0.019(3) 0.027(3) 0.0048(16) 0.0003(19) -0.004(2) 0.000(3)
C53 0.031(4) 0.030(4) 0.010(2) 0.003(2) -0.002(3) -0.006(3)
C54 0.034(4) 0.032(3) 0.015(3) 0.010(3) -0.001(3) -0.001(3)
C55 0.037(4) 0.027(3) 0.021(4) 0.005(2) -0.001(3) 0.004(3)
C56 0.032(4) 0.026(2) 0.012(3) 0.0026(19) 0.004(3) 0.007(3)
C57 0.013(3) 0.0259(19) 0.003(3) -0.0001(17) 0.0016(18) -0.004(2)
C58 0.017(3) 0.0226(14) 0.008(3) 0.000(2) 0.004(2) 0.001(2)
C59 0.024(4) 0.026(2) 0.014(3) 0.000(3) 0.002(3) -0.001(3)
C60 0.030(4) 0.023(3) 0.015(3) -0.003(3) 0.002(3) -0.006(3)
C61 0.016(3) 0.032(4) 0.012(3) -0.005(2) -0.001(2) -0.005(2)
C62 0.013(3) 0.024(3) 0.010(3) -0.003(2) 0.0008(19) -0.002(2)
C63 0.0090(18) 0.0278(16) 0.0130(16) -0.0026(14) -0.0002(12) -0.001(2)
C64 0.0096(10) 0.0307(18) 0.0114(17) 0.0012(13) -0.0009(11) 0.001(2)
C65 0.0109(16) 0.0253(17) 0.0154(17) 0.0005(12) 0.0001(11) 0.0022(14)
C66 0.0111(12) 0.0267(17) 0.0115(16) -0.0017(13) 0.0032(11) 0.000(2)
C67 0.0082(15) 0.0253(16) 0.0119(15) -0.0001(14) 0.0037(12) 0.003(2)
C68 0.019(3) 0.035(2) 0.032(3) -0.016(3) -0.005(3) -0.004(3)
C69 0.018(3) 0.052(5) 0.013(2) 0.008(2) -0.005(2) 0.001(3)
C70 0.017(3) 0.023(2) 0.041(5) 0.0033(19) 0.003(3) 0.0035(19)
C71 0.013(3) 0.044(4) 0.0127(17) -0.011(2) 0.003(2) 0.000(3)
C72 0.016(3) 0.032(2) 0.023(3) 0.009(3) 0.004(2) -0.003(2)
Fe3 0.0111(4) 0.0172(5) 0.0047(5) 0.0011(4) -0.0002(3) 0.0004(4)
C73 0.0121(14) 0.023(3) 0.009(2) 0.002(2) -0.0010(13) -0.004(2)
C74 0.0121(12) 0.027(3) 0.011(2) 0.002(2) 0.0018(13) 0.003(2)
P5 0.0101(7) 0.0190(7) 0.0057(6) 0.0017(6) -0.0005(5) -0.0006(6)
C75 0.007(3) 0.0221(18) 0.009(3) 0.0045(18) 0.0030(18) 0.0035(19)
C76 0.018(3) 0.027(3) 0.010(3) 0.006(2) -0.004(2) 0.000(3)
C77 0.021(4) 0.026(4) 0.020(3) 0.005(2) -0.008(2) 0.008(3)
C78 0.026(4) 0.025(3) 0.022(4) 0.006(3) 0.004(3) 0.009(3)
C79 0.023(4) 0.021(2) 0.017(3) -0.003(3) 0.004(3) 0.005(3)
C80 0.019(3) 0.0186(13) 0.010(3) -0.001(2) 0.005(2) 0.001(2)
C81 0.011(3) 0.021(2) 0.0076(18) 0.000(2) -0.0042(16) 0.000(2)
C82 0.024(4) 0.019(2) 0.013(3) 0.0005(18) -0.001(2) 0.000(2)
C83 0.033(4) 0.021(3) 0.021(4) -0.003(2) 0.000(3) 0.001(3)
C84 0.032(4) 0.028(3) 0.012(3) -0.005(3) -0.003(3) 0.002(3)
C85 0.036(4) 0.025(3) 0.010(3) -0.003(2) 0.002(2) 0.002(3)
C86 0.024(4) 0.025(3) 0.004(2) 0.000(2) 0.000(2) -0.003(3)
P6 0.0135(6) 0.0179(7) 0.0055(6) 0.0015(5) 0.0008(5) 0.0007(6)
C87 0.014(3) 0.021(2) 0.007(2) 0.000(2) 0.0019(15) -0.002(2)
C88 0.016(3) 0.024(3) 0.015(3) 0.003(2) 0.006(2) -0.001(2)
C89 0.023(3) 0.029(4) 0.012(3) 0.005(3) 0.006(2) -0.003(2)
C90 0.026(4) 0.025(3) 0.011(3) 0.004(2) 0.003(2) -0.005(3)
C91 0.027(4) 0.027(3) 0.016(4) 0.008(3) 0.004(3) 0.001(3)
C92 0.020(3) 0.020(3) 0.009(3) 0.0036(19) 0.002(2) 0.002(2)
C93 0.016(3) 0.0211(19) 0.013(3) -0.0009(18) 0.007(2) -0.001(2)
C94 0.022(4) 0.0175(17) 0.025(3) 0.001(2) 0.005(3) 0.000(3)
C95 0.032(4) 0.021(2) 0.026(3) 0.001(3) 0.008(3) 0.000(3)
C96 0.033(4) 0.023(3) 0.029(4) -0.005(3) 0.012(3) -0.004(3)
C97 0.031(4) 0.031(4) 0.016(3) -0.006(2) 0.006(3) -0.004(3)
C98 0.025(4) 0.025(3) 0.013(2) -0.0058(17) 0.006(3) -0.002(3)
C99 0.0090(14) 0.0221(16) 0.0118(16) 0.0008(14) -0.0012(11) 0.000(2)
C100 0.0095(12) 0.0226(16) 0.0097(16) 0.0034(13) -0.0013(10) -0.0003(18)
C101 0.0126(15) 0.0205(15) 0.0099(16) 0.0021(12) -0.0044(12) -0.0011(14)
C102 0.0148(12) 0.0237(17) 0.0083(15) 0.0032(12) -0.0047(11) 0.001(2)
C103 0.0109(18) 0.0210(16) 0.0130(16) 0.0041(13) -0.0032(12) -0.0004(18)
C104 0.014(3) 0.030(3) 0.022(2) -0.007(3) 0.004(2) 0.003(2)
C105 0.015(3) 0.031(3) 0.014(2) 0.008(2) 0.005(2) -0.001(3)
C106 0.026(4) 0.0207(17) 0.020(4) -0.0009(17) -0.006(3) -0.005(2)
C107 0.018(3) 0.043(4) 0.0066(15) 0.0015(17) -0.0029(17) -0.004(3)
C108 0.016(3) 0.024(2) 0.026(3) 0.010(2) -0.003(3) 0.002(2)

loop_
_atom_type_symbol
_atom_type_description
_atom_type_scat_dispersion_real
_atom_type_scat_dispersion_imag
_atom_type_scat_source
C C 0.0181 0.0091 'International Tables Vol C Tables 4.2.6.8 and 6.1.1.4'
H H 0.0000 0.0000 'International Tables Vol C Tables 4.2.6.8 and 6.1.1.4'
P P 0.2955 0.4335 'International Tables Vol C Tables 4.2.6.8 and 6.1.1.4'
Fe Fe -1.1336 3.1974 'International Tables Vol C Tables 4.2.6.8 and 6.1.1.4'

loop_
_geom_angle_atom_site_label_1
_geom_angle_atom_site_label_2
_geom_angle_atom_site_label_3
_geom_angle
C28 Fe1 C29 40.2(3)
C28 Fe1 C27 39.9(3)
C29 Fe1 C27 66.7(3)
C28 Fe1 C30 66.8(3)
C29 Fe1 C30 39.4(3)
C27 Fe1 C30 66.2(3)
C28 Fe1 C31 66.7(3)
C29 Fe1 C31 66.6(3)
C27 Fe1 C31 39.1(3)
C30 Fe1 C31 39.8(3)
C28 Fe1 P1 108.5(2)
C29 Fe1 P1 143.5(2)
C27 Fe1 P1 101.59(19)
C30 Fe1 P1 166.2(2)
C31 Fe1 P1 126.6(2)
C28 Fe1 P2 163.3(2)
C29 Fe1 P2 123.1(2)
C27 Fe1 P2 144.2(2)
C30 Fe1 P2 99.2(2)
C31 Fe1 P2 108.8(2)
P1 Fe1 P2 87.19(7)
C28 Fe1 H1 100(2)
C29 Fe1 H1 89(2)
C27 Fe1 H1 138.3(18)
C30 Fe1 H1 115.4(19)
C31 Fe1 H1 154(2)
P1 Fe1 H1 77.8(18)
P2 Fe1 H1 77.4(18)
C2 C1 P1 104.7(4)
C2 C1 H1A 110.8
P1 C1 H1A 110.8
C2 C1 H1B 110.8
P1 C1 H1B 110.8
H1A C1 H1B 108.9
C1 C2 P2 107.5(4)
C1 C2 H2A 110.2
P2 C2 H2A 110.2
C1 C2 H2B 110.2
P2 C2 H2B 110.2
H2A C2 H2B 108.5
C3 P1 C9 101.2(3)
C3 P1 C1 104.2(3)
C9 P1 C1 97.3(3)
C3 P1 Fe1 117.2(2)
C9 P1 Fe1 125.5(2)
C1 P1 Fe1 108.1(2)
C8 C3 C4 117.7(6)
C8 C3 P1 120.9(5)
C4 C3 P1 120.9(5)
C5 C4 C3 121.2(7)
C5 C4 H4 119.4
C3 C4 H4 119.4
C6 C5 C4 119.9(7)
C6 C5 H5 120.1
C4 C5 H5 120.1
C7 C6 C5 119.5(7)
C7 C6 H6 120.2
C5 C6 H6 120.2
C6 C7 C8 120.4(7)
C6 C7 H7 119.8
C8 C7 H7 119.8
C3 C8 C7 121.3(7)
C3 C8 H8 119.3
C7 C8 H8 119.3
C10 C9 C14 118.4(6)
C10 C9 P1 119.9(5)
C14 C9 P1 121.4(5)
C9 C10 C11 120.7(6)
C9 C10 H10 119.6
C11 C10 H10 119.6
C12 C11 C10 120.0(7)
C12 C11 H11 120.0
C10 C11 H11 120.0
C13 C12 C11 120.0(7)
C13 C12 H12 120.0
C11 C12 H12 120.0
C12 C13 C14 120.0(7)
C12 C13 H13 120.0
C14 C13 H13 120.0
C9 C14 C13 120.9(7)
C9 C14 H14 119.6
C13 C14 H14 119.6
C15 P2 C21 101.4(3)
C15 P2 C2 103.9(3)
C21 P2 C2 99.9(3)
C15 P2 Fe1 119.3(2)
C21 P2 Fe1 119.7(2)
C2 P2 Fe1 109.9(2)
C16 C15 C20 116.5(7)
C16 C15 P2 122.3(6)
C20 C15 P2 120.6(6)
C17 C16 C15 122.1(7)
C17 C16 H16 119.0
C15 C16 H16 119.0
C16 C17 C18 118.9(8)
C16 C17 H17 120.5
C18 C17 H17 120.5
C19 C18 C17 120.5(7)
C19 C18 H18 119.7
C17 C18 H18 119.7
C18 C19 C20 120.1(8)
C18 C19 H19 120.0
C20 C19 H19 120.0
C19 C20 C15 121.9(7)
C19 C20 H20 119.1
C15 C20 H20 119.1
C22 C21 C26 117.8(6)
C22 C21 P2 121.5(5)
C26 C21 P2 120.4(5)
C21 C22 C23 121.8(7)
C21 C22 H22 119.1
C23 C22 H22 119.1
C22 C23 C24 119.6(7)
C22 C23 H23 120.2
C24 C23 H23 120.2
C25 C24 C23 119.9(7)
C25 C24 H24 120.0
C23 C24 H24 120.0
C24 C25 C26 120.4(7)
C24 C25 H25 119.8
C26 C25 H25 119.8
C25 C26 C21 120.4(7)
C25 C26 H26 119.8
C21 C26 H26 119.8
C31 C27 C28 108.4(6)
C31 C27 C32 125.6(7)
C28 C27 C32 125.7(7)
C31 C27 Fe1 71.0(4)
C28 C27 Fe1 68.8(4)
C32 C27 Fe1 131.1(5)
C27 C28 C29 107.8(6)
C27 C28 C33 127.3(7)
C29 C28 C33 124.6(7)
C27 C28 Fe1 71.3(4)
C29 C28 Fe1 70.3(4)
C33 C28 Fe1 129.0(5)
C30 C29 C28 108.1(6)
C30 C29 C34 125.5(7)
C28 C29 C34 126.0(7)
C30 C29 Fe1 71.2(4)
C28 C29 Fe1 69.5(4)
C34 C29 Fe1 130.6(5)
C29 C30 C31 108.1(6)
C29 C30 C35 125.2(8)
C31 C30 C35 126.5(8)
C29 C30 Fe1 69.4(4)
C31 C30 Fe1 70.6(4)
C35 C30 Fe1 130.2(5)
C27 C31 C30 107.6(6)
C27 C31 C36 126.3(8)
C30 C31 C36 125.3(7)
C27 C31 Fe1 69.9(4)
C30 C31 Fe1 69.6(4)
C36 C31 Fe1 133.8(5)
C27 C32 H32A 109.5
C27 C32 H32B 109.5
H32A C32 H32B 109.5
C27 C32 H32C 109.5
H32A C32 H32C 109.5
H32B C32 H32C 109.5
C28 C33 H33A 109.5
C28 C33 H33B 109.5
H33A C33 H33B 109.5
C28 C33 H33C 109.5
H33A C33 H33C 109.5
H33B C33 H33C 109.5
C29 C34 H34A 109.5
C29 C34 H34B 109.5
H34A C34 H34B 109.5
C29 C34 H34C 109.5
H34A C34 H34C 109.5
H34B C34 H34C 109.5
C30 C35 H35A 109.5
C30 C35 H35B 109.5
H35A C35 H35B 109.5
C30 C35 H35C 109.5
H35A C35 H35C 109.5
H35B C35 H35C 109.5
C31 C36 H36A 109.5
C31 C36 H36B 109.5
H36A C36 H36B 109.5
C31 C36 H36C 109.5
H36A C36 H36C 109.5
H36B C36 H36C 109.5
C67 Fe2 C63 40.1(3)
C67 Fe2 C66 40.2(3)
C63 Fe2 C66 67.5(3)
C67 Fe2 C64 66.6(3)
C63 Fe2 C64 39.8(3)
C66 Fe2 C64 66.4(3)
C67 Fe2 C65 66.1(3)
C63 Fe2 C65 66.7(3)
C66 Fe2 C65 38.8(3)
C64 Fe2 C65 39.6(3)
C67 Fe2 P4 111.87(19)
C63 Fe2 P4 149.2(2)
C66 Fe2 P4 98.79(19)
C64 Fe2 P4 159.6(2)
C65 Fe2 P4 120.3(2)
C67 Fe2 P3 158.9(2)
C63 Fe2 P3 119.1(2)
C66 Fe2 P3 150.2(2)
C64 Fe2 P3 99.4(2)
C65 Fe2 P3 113.8(2)
P4 Fe2 P3 86.85(7)
C67 Fe2 H2 98(2)
C63 Fe2 H2 93(2)
C66 Fe2 H2 133.2(16)
C64 Fe2 H2 123.4(17)
C65 Fe2 H2 159(2)
P4 Fe2 H2 76.8(16)
P3 Fe2 H2 76.6(16)
C38 C37 P3 107.3(5)
C38 C37 H37A 110.3
P3 C37 H37A 110.3
C38 C37 H37B 110.3
P3 C37 H37B 110.3
H37A C37 H37B 108.5
C37 C38 P4 105.8(5)
C37 C38 H38A 110.6
P4 C38 H38A 110.6
C37 C38 H38B 110.6
P4 C38 H38B 110.6
H38A C38 H38B 108.7
C45 P3 C39 101.0(3)
C45 P3 C37 100.4(3)
C39 P3 C37 103.8(3)
C45 P3 Fe2 119.5(2)
C39 P3 Fe2 120.0(2)
C37 P3 Fe2 109.4(2)
C40 C39 C44 118.1(7)
C40 C39 P3 123.4(6)
C44 C39 P3 118.0(5)
C39 C40 C41 121.0(7)
C39 C40 H40 119.5
C41 C40 H40 119.5
C42 C41 C40 119.7(7)
C42 C41 H41 120.1
C40 C41 H41 120.1
C43 C42 C41 119.8(8)
C43 C42 H42 120.1
C41 C42 H42 120.1
C42 C43 C44 120.5(8)
C42 C43 H43 119.7
C44 C43 H43 119.7
C39 C44 C43 120.8(7)
C39 C44 H44 119.6
C43 C44 H44 119.6
C50 C45 C46 118.4(7)
C50 C45 P3 120.5(5)
C46 C45 P3 121.1(6)
C47 C46 C45 121.0(7)
C47 C46 H46 119.5
C45 C46 H46 119.5
C48 C47 C46 120.0(7)
C48 C47 H47 120.0
C46 C47 H47 120.0
C47 C48 C49 120.1(7)
C47 C48 H48 119.9
C49 C48 H48 119.9
C48 C49 C50 119.7(8)
C48 C49 H49 120.2
C50 C49 H49 120.2
C45 C50 C49 120.8(7)
C45 C50 H50 119.6
C49 C50 H50 119.6
C51 P4 C38 103.7(3)
C51 P4 C57 101.2(3)
C38 P4 C57 97.6(3)
C51 P4 Fe2 118.8(2)
C38 P4 Fe2 107.8(2)
C57 P4 Fe2 124.2(2)
C56 C51 C52 118.6(7)
C56 C51 P4 120.0(5)
C52 C51 P4 121.3(5)
C51 C52 C53 120.2(7)
C51 C52 H52 119.9
C53 C52 H52 119.9
C54 C53 C52 121.0(7)
C54 C53 H53 119.5
C52 C53 H53 119.5
C53 C54 C55 118.9(7)
C53 C54 H54 120.6
C55 C54 H54 120.6
C54 C55 C56 119.8(8)
C54 C55 H55 120.1
C56 C55 H55 120.1
C51 C56 C55 121.5(7)
C51 C56 H56 119.2
C55 C56 H56 119.2
C58 C57 C62 118.6(6)
C58 C57 P4 118.9(5)
C62 C57 P4 122.0(5)
C57 C58 C59 120.5(6)
C57 C58 H58 119.7
C59 C58 H58 119.7
C60 C59 C58 120.1(7)
C60 C59 H59 120.0
C58 C59 H59 120.0
C59 C60 C61 119.8(7)
C59 C60 H60 120.1
C61 C60 H60 120.1
C62 C61 C60 120.4(7)
C62 C61 H61 119.8
C60 C61 H61 119.8
C61 C62 C57 120.6(7)
C61 C62 H62 119.7
C57 C62 H62 119.7
C67 C63 C64 107.6(6)
C67 C63 C68 126.5(7)
C64 C63 C68 124.9(7)
C67 C63 Fe2 69.7(4)
C64 C63 Fe2 71.9(4)
C68 C63 Fe2 132.8(5)
C63 C64 C65 107.6(6)
C63 C64 C69 127.5(7)
C65 C64 C69 124.7(7)
C63 C64 Fe2 68.4(4)
C65 C64 Fe2 70.8(4)
C69 C64 Fe2 130.2(5)
C66 C65 C64 108.4(6)
C66 C65 C70 126.4(7)
C64 C65 C70 124.3(7)
C66 C65 Fe2 69.1(4)
C64 C65 Fe2 69.7(4)
C70 C65 Fe2 135.7(5)
C65 C66 C67 107.8(6)
C65 C66 C71 127.0(7)
C67 C66 C71 124.8(7)
C65 C66 Fe2 72.1(4)
C67 C66 Fe2 68.9(4)
C71 C66 Fe2 130.2(5)
C63 C67 C66 108.6(6)
C63 C67 C72 126.3(7)
C66 C67 C72 125.0(6)
C63 C67 Fe2 70.2(4)
C66 C67 Fe2 70.9(4)
C72 C67 Fe2 128.8(5)
C63 C68 H68A 109.5
C63 C68 H68B 109.5
H68A C68 H68B 109.5
C63 C68 H68C 109.5
H68A C68 H68C 109.5
H68B C68 H68C 109.5
C64 C69 H69A 109.5
C64 C69 H69B 109.5
H69A C69 H69B 109.5
C64 C69 H69C 109.5
H69A C69 H69C 109.5
H69B C69 H69C 109.5
C65 C70 H70A 109.5
C65 C70 H70B 109.5
H70A C70 H70B 109.5
C65 C70 H70C 109.5
H70A C70 H70C 109.5
H70B C70 H70C 109.5
C66 C71 H71A 109.5
C66 C71 H71B 109.5
H71A C71 H71B 109.5
C66 C71 H71C 109.5
H71A C71 H71C 109.5
H71B C71 H71C 109.5
C67 C72 H72A 109.5
C67 C72 H72B 109.5
H72A C72 H72B 109.5
C67 C72 H72C 109.5
H72A C72 H72C 109.5
H72B C72 H72C 109.5
C99 Fe3 C103 39.9(3)
C99 Fe3 C100 40.4(3)
C103 Fe3 C100 66.5(3)
C99 Fe3 C102 67.6(3)
C103 Fe3 C102 39.8(3)
C100 Fe3 C102 66.7(3)
C99 Fe3 C101 67.4(3)
C103 Fe3 C101 66.6(3)
C100 Fe3 C101 39.4(3)
C102 Fe3 C101 39.9(3)
C99 Fe3 P5 107.66(19)
C103 Fe3 P5 142.6(2)
C100 Fe3 P5 101.19(18)
C102 Fe3 P5 166.4(2)
C101 Fe3 P5 126.66(19)
C99 Fe3 P6 164.5(2)
C103 Fe3 P6 124.6(2)
C100 Fe3 P6 144.5(2)
C102 Fe3 P6 99.9(2)
C101 Fe3 P6 109.3(2)
P5 Fe3 P6 86.62(7)
C99 Fe3 H3 99(2)
C103 Fe3 H3 89(2)
C100 Fe3 H3 138.2(17)
C102 Fe3 H3 115.0(18)
C101 Fe3 H3 154(2)
P5 Fe3 H3 77.9(16)
P6 Fe3 H3 77.2(16)
C74 C73 P5 107.0(4)
C74 C73 H73A 110.3
P5 C73 H73A 110.3
C74 C73 H73B 110.3
P5 C73 H73B 110.3
H73A C73 H73B 108.6
C73 C74 P6 108.1(4)
C73 C74 H74A 110.1
P6 C74 H74A 110.1
C73 C74 H74B 110.1
P6 C74 H74B 110.1
H74A C74 H74B 108.4
C81 P5 C73 102.7(3)
C81 P5 C75 102.1(3)
C73 P5 C75 99.8(3)
C81 P5 Fe3 119.2(2)
C73 P5 Fe3 108.3(2)
C75 P5 Fe3 121.6(2)
C80 C75 C76 118.6(6)
C80 C75 P5 119.7(5)
C76 C75 P5 121.5(5)
C77 C76 C75 119.9(7)
C77 C76 H76 120.0
C75 C76 H76 120.0
C78 C77 C76 120.3(7)
C78 C77 H77 119.9
C76 C77 H77 119.9
C79 C78 C77 120.2(7)
C79 C78 H78 119.9
C77 C78 H78 119.9
C78 C79 C80 119.3(7)
C78 C79 H79 120.4
C80 C79 H79 120.4
C75 C80 C79 121.7(7)
C75 C80 H80 119.1
C79 C80 H80 119.1
C82 C81 C86 117.1(6)
C82 C81 P5 120.8(5)
C86 C81 P5 121.8(5)
C83 C82 C81 121.6(7)
C83 C82 H82 119.2
C81 C82 H82 119.2
C82 C83 C84 120.4(7)
C82 C83 H83 119.8
C84 C83 H83 119.8
C85 C84 C83 119.6(7)
C85 C84 H84 120.2
C83 C84 H84 120.2
C84 C85 C86 119.6(7)
C84 C85 H85 120.2
C86 C85 H85 120.2
C85 C86 C81 121.7(7)
C85 C86 H86 119.1
C81 C86 H86 119.1
C93 P6 C87 99.5(3)
C93 P6 C74 101.3(3)
C87 P6 C74 100.7(3)
C93 P6 Fe3 123.0(2)
C87 P6 Fe3 118.4(2)
C74 P6 Fe3 110.7(2)
C92 C87 C88 118.9(6)
C92 C87 P6 119.8(5)
C88 C87 P6 121.0(5)
C87 C88 C89 120.4(7)
C87 C88 H88 119.8
C89 C88 H88 119.8
C90 C89 C88 120.0(7)
C90 C89 H89 120.0
C88 C89 H89 120.0
C89 C90 C91 120.5(7)
C89 C90 H90 119.7
C91 C90 H90 119.7
C90 C91 C92 119.5(7)
C90 C91 H91 120.3
C92 C91 H91 120.3
C87 C92 C91 120.6(7)
C87 C92 H92 119.7
C91 C92 H92 119.7
C98 C93 C94 118.3(7)
C98 C93 P6 120.3(6)
C94 C93 P6 121.3(5)
C93 C94 C95 120.0(7)
C93 C94 H94 120.0
C95 C94 H94 120.0
C96 C95 C94 120.4(8)
C96 C95 H95 119.8
C94 C95 H95 119.8
C95 C96 C97 120.3(7)
C95 C96 H96 119.8
C97 C96 H96 119.8
C98 C97 C96 119.5(7)
C98 C97 H97 120.2
C96 C97 H97 120.2
C97 C98 C93 121.3(7)
C97 C98 H98 119.4
C93 C98 H98 119.4
C103 C99 C100 107.2(6)
C103 C99 C104 124.9(6)
C100 C99 C104 127.6(6)
C103 C99 Fe3 70.9(4)
C100 C99 Fe3 71.3(4)
C104 C99 Fe3 127.3(5)
C101 C100 C99 108.4(6)
C101 C100 C105 126.3(6)
C99 C100 C105 125.0(6)
C101 C100 Fe3 70.8(4)
C99 C100 Fe3 68.3(4)
C105 C100 Fe3 131.3(5)
C100 C101 C102 107.9(6)
C100 C101 C106 125.9(6)
C102 C101 C106 125.7(6)
C100 C101 Fe3 69.8(4)
C102 C101 Fe3 69.9(4)
C106 C101 Fe3 131.9(5)
C103 C102 C101 107.0(6)
C103 C102 C107 127.2(6)
C101 C102 C107 125.6(7)
C103 C102 Fe3 69.2(4)
C101 C102 Fe3 70.2(4)
C107 C102 Fe3 129.9(5)
C99 C103 C102 109.4(6)
C99 C103 C108 125.8(7)
C102 C103 C108 124.5(6)
C99 C103 Fe3 69.2(4)
C102 C103 Fe3 71.1(4)
C108 C103 Fe3 130.9(5)
C99 C104 H10A 109.5
C99 C104 H10B 109.5
H10A C104 H10B 109.5
C99 C104 H10C 109.5
H10A C104 H10C 109.5
H10B C104 H10C 109.5
C100 C105 H10D 109.5
C100 C105 H10E 109.5
H10D C105 H10E 109.5
C100 C105 H10F 109.5
H10D C105 H10F 109.5
H10E C105 H10F 109.5
C101 C106 H10G 109.5
C101 C106 H10H 109.5
H10G C106 H10H 109.5
C101 C106 H10I 109.5
H10G C106 H10I 109.5
H10H C106 H10I 109.5
C102 C107 H10J 109.5
C102 C107 H10K 109.5
H10J C107 H10K 109.5
C102 C107 H10L 109.5
H10J C107 H10L 109.5
H10K C107 H10L 109.5
C103 C108 H10M 109.5
C103 C108 H10N 109.5
H10M C108 H10N 109.5
C103 C108 H10O 109.5
H10M C108 H10O 109.5
H10N C108 H10O 109.5

loop_
_geom_bond_atom_site_label_1
_geom_bond_atom_site_label_2
_geom_bond_distance
Fe1 C28 2.071(7)
Fe1 C29 2.083(7)
Fe1 C27 2.105(7)
Fe1 C30 2.107(7)
Fe1 C31 2.120(7)
Fe1 P1 2.1252(18)
Fe1 P2 2.1449(19)
Fe1 H1 1.56(7)
C1 C2 1.537(10)
C1 P1 1.865(7)
C1 H1A 0.9900
C1 H1B 0.9900
C2 P2 1.868(7)
C2 H2A 0.9900
C2 H2B 0.9900
P1 C3 1.835(7)
P1 C9 1.845(7)
C3 C8 1.386(10)
C3 C4 1.401(9)
C4 C5 1.394(10)
C4 H4 0.9500
C5 C6 1.385(12)
C5 H5 0.9500
C6 C7 1.380(12)
C6 H6 0.9500
C7 C8 1.391(11)
C7 H7 0.9500
C8 H8 0.9500
C9 C10 1.395(10)
C9 C14 1.398(9)
C10 C11 1.401(10)
C10 H10 0.9500
C11 C12 1.389(11)
C11 H11 0.9500
C12 C13 1.383(11)
C12 H12 0.9500
C13 C14 1.400(10)
C13 H13 0.9500
C14 H14 0.9500
P2 C15 1.837(7)
P2 C21 1.846(7)
C15 C16 1.399(10)
C15 C20 1.399(10)
C16 C17 1.389(11)
C16 H16 0.9500
C17 C18 1.393(13)
C17 H17 0.9500
C18 C19 1.362(12)
C18 H18 0.9500
C19 C20 1.384(11)
C19 H19 0.9500
C20 H20 0.9500
C21 C22 1.382(10)
C21 C26 1.415(9)
C22 C23 1.389(10)
C22 H22 0.9500
C23 C24 1.391(11)
C23 H23 0.9500
C24 C25 1.378(11)
C24 H24 0.9500
C25 C26 1.392(10)
C25 H25 0.9500
C26 H26 0.9500
C27 C31 1.415(10)
C27 C28 1.424(10)
C27 C32 1.488(10)
C28 C29 1.427(10)
C28 C33 1.493(10)
C29 C30 1.414(11)
C29 C34 1.507(10)
C30 C31 1.437(10)
C30 C35 1.500(10)
C31 C36 1.502(11)
C32 H32A 0.9800
C32 H32B 0.9800
C32 H32C 0.9800
C33 H33A 0.9800
C33 H33B 0.9800
C33 H33C 0.9800
C34 H34A 0.9800
C34 H34B 0.9800
C34 H34C 0.9800
C35 H35A 0.9800
C35 H35B 0.9800
C35 H35C 0.9800
C36 H36A 0.9800
C36 H36B 0.9800
C36 H36C 0.9800
Fe2 C67 2.068(7)
Fe2 C63 2.074(7)
Fe2 C66 2.095(7)
Fe2 C64 2.121(7)
Fe2 C65 2.135(7)
Fe2 P4 2.1379(19)
Fe2 P3 2.1514(19)
Fe2 H2 1.59(6)
C37 C38 1.506(10)
C37 P3 1.868(7)
C37 H37A 0.9900
C37 H37B 0.9900
C38 P4 1.846(7)
C38 H38A 0.9900
C38 H38B 0.9900
P3 C45 1.843(7)
P3 C39 1.851(7)
C39 C40 1.389(10)
C39 C44 1.390(11)
C40 C41 1.397(11)
C40 H40 0.9500
C41 C42 1.381(13)
C41 H41 0.9500
C42 C43 1.373(12)
C42 H42 0.9500
C43 C44 1.390(11)
C43 H43 0.9500
C44 H44 0.9500
C45 C50 1.384(11)
C45 C46 1.404(10)
C46 C47 1.392(11)
C46 H46 0.9500
C47 C48 1.379(13)
C47 H47 0.9500
C48 C49 1.391(11)
C48 H48 0.9500
C49 C50 1.407(10)
C49 H49 0.9500
C50 H50 0.9500
P4 C51 1.844(7)
P4 C57 1.851(7)
C51 C56 1.384(11)
C51 C52 1.388(9)
C52 C53 1.395(10)
C52 H52 0.9500
C53 C54 1.387(12)
C53 H53 0.9500
C54 C55 1.389(12)
C54 H54 0.9500
C55 C56 1.391(11)
C55 H55 0.9500
C56 H56 0.9500
C57 C58 1.399(10)
C57 C62 1.401(9)
C58 C59 1.400(10)
C58 H58 0.9500
C59 C60 1.379(11)
C59 H59 0.9500
C60 C61 1.397(11)
C60 H60 0.9500
C61 C62 1.382(10)
C61 H61 0.9500
C62 H62 0.9500
C63 C67 1.421(9)
C63 C64 1.428(11)
C63 C68 1.501(10)
C64 C65 1.441(10)
C64 C69 1.492(10)
C65 C66 1.406(10)
C65 C70 1.504(10)
C66 C67 1.432(10)
C66 C71 1.503(9)
C67 C72 1.511(10)
C68 H68A 0.9800
C68 H68B 0.9800
C68 H68C 0.9800
C69 H69A 0.9800
C69 H69B 0.9800
C69 H69C 0.9800
C70 H70A 0.9800
C70 H70B 0.9800
C70 H70C 0.9800
C71 H71A 0.9800
C71 H71B 0.9800
C71 H71C 0.9800
C72 H72A 0.9800
C72 H72B 0.9800
C72 H72C 0.9800
Fe3 C99 2.062(7)
Fe3 C103 2.085(6)
Fe3 C100 2.101(7)
Fe3 C102 2.110(6)
Fe3 C101 2.115(7)
Fe3 P5 2.1243(18)
Fe3 P6 2.1520(19)
Fe3 H3 1.56(6)
C73 C74 1.531(9)
C73 P5 1.849(7)
C73 H73A 0.9900
C73 H73B 0.9900
C74 P6 1.879(7)
C74 H74A 0.9900
C74 H74B 0.9900
P5 C81 1.818(7)
P5 C75 1.851(7)
C75 C80 1.377(10)
C75 C76 1.404(9)
C76 C77 1.386(10)
C76 H76 0.9500
C77 C78 1.384(12)
C77 H77 0.9500
C78 C79 1.383(11)
C78 H78 0.9500
C79 C80 1.384(10)
C79 H79 0.9500
C80 H80 0.9500
C81 C82 1.402(10)
C81 C86 1.409(9)
C82 C83 1.387(11)
C82 H82 0.9500
C83 C84 1.398(11)
C83 H83 0.9500
C84 C85 1.388(11)
C84 H84 0.9500
C85 C86 1.401(10)
C85 H85 0.9500
C86 H86 0.9500
P6 C93 1.851(7)
P6 C87 1.852(7)
C87 C92 1.392(10)
C87 C88 1.395(9)
C88 C89 1.397(10)
C88 H88 0.9500
C89 C90 1.379(11)
C89 H89 0.9500
C90 C91 1.384(11)
C90 H90 0.9500
C91 C92 1.402(10)
C91 H91 0.9500
C92 H92 0.9500
C93 C98 1.392(10)
C93 C94 1.403(10)
C94 C95 1.409(11)
C94 H94 0.9500
C95 C96 1.363(12)
C95 H95 0.9500
C96 C97 1.393(12)
C96 H96 0.9500
C97 C98 1.392(11)
C97 H97 0.9500
C98 H98 0.9500
C99 C103 1.415(9)
C99 C100 1.437(10)
C99 C104 1.507(10)
C100 C101 1.420(9)
C100 C105 1.512(9)
C101 C102 1.442(9)
C101 C106 1.501(10)
C102 C103 1.427(10)
C102 C107 1.444(9)
C103 C108 1.504(9)
C104 H10A 0.9800
C104 H10B 0.9800
C104 H10C 0.9800
C105 H10D 0.9800
C105 H10E 0.9800
C105 H10F 0.9800
C106 H10G 0.9800
C106 H10H 0.9800
C106 H10I 0.9800
C107 H10J 0.9800
C107 H10K 0.9800
C107 H10L 0.9800
C108 H10M 0.9800
C108 H10N 0.9800
C108 H10O 0.9800

loop_
_geom_torsion_atom_site_label_1
_geom_torsion_atom_site_label_2
_geom_torsion_atom_site_label_3
_geom_torsion_atom_site_label_4
_geom_torsion
P1 C1 C2 P2 -47.2(5)
C2 C1 P1 C3 173.8(4)
C2 C1 P1 C9 -82.6(5)
C2 C1 P1 Fe1 48.5(5)
C28 Fe1 P1 C3 32.6(3)
C29 Fe1 P1 C3 7.0(4)
C27 Fe1 P1 C3 73.4(3)
C30 Fe1 P1 C3 100.4(9)
C31 Fe1 P1 C3 106.9(3)
P2 Fe1 P1 C3 -141.6(3)
C28 Fe1 P1 C9 -96.8(3)
C29 Fe1 P1 C9 -122.4(4)
C27 Fe1 P1 C9 -56.0(3)
C30 Fe1 P1 C9 -29.0(10)
C31 Fe1 P1 C9 -22.5(4)
P2 Fe1 P1 C9 89.0(3)
C28 Fe1 P1 C1 149.8(3)
C29 Fe1 P1 C1 124.2(4)
C27 Fe1 P1 C1 -169.4(3)
C30 Fe1 P1 C1 -142.4(9)
C31 Fe1 P1 C1 -135.9(3)
P2 Fe1 P1 C1 -24.4(2)
C9 P1 C3 C8 -146.1(6)
C1 P1 C3 C8 -45.5(6)
Fe1 P1 C3 C8 73.8(6)
C9 P1 C3 C4 41.9(6)
C1 P1 C3 C4 142.5(6)
Fe1 P1 C3 C4 -98.1(6)
C8 C3 C4 C5 -0.4(11)
P1 C3 C4 C5 171.8(6)
C3 C4 C5 C6 0.6(12)
C4 C5 C6 C7 0.3(12)
C5 C6 C7 C8 -1.5(12)
C4 C3 C8 C7 -0.7(10)
P1 C3 C8 C7 -172.9(6)
C6 C7 C8 C3 1.7(12)
C3 P1 C9 C10 -144.4(6)
C1 P1 C9 C10 109.5(6)
Fe1 P1 C9 C10 -9.0(7)
C3 P1 C9 C14 41.2(6)
C1 P1 C9 C14 -64.9(6)
Fe1 P1 C9 C14 176.6(5)
C14 C9 C10 C11 1.6(10)
P1 C9 C10 C11 -173.0(6)
C9 C10 C11 C12 -0.1(11)
C10 C11 C12 C13 -0.4(12)
C11 C12 C13 C14 -0.7(12)
C10 C9 C14 C13 -2.6(11)
P1 C9 C14 C13 171.9(6)
C12 C13 C14 C9 2.2(11)
C1 C2 P2 C15 158.9(5)
C1 C2 P2 C21 -96.6(5)
C1 C2 P2 Fe1 30.1(5)
C28 Fe1 P2 C15 79.5(8)
C29 Fe1 P2 C15 81.9(4)
C27 Fe1 P2 C15 -13.8(4)
C30 Fe1 P2 C15 47.9(4)
C31 Fe1 P2 C15 8.1(3)
P1 Fe1 P2 C15 -119.8(3)
C28 Fe1 P2 C21 -46.1(8)
C29 Fe1 P2 C21 -43.7(4)
C27 Fe1 P2 C21 -139.4(4)
C30 Fe1 P2 C21 -77.7(3)
C31 Fe1 P2 C21 -117.5(3)
P1 Fe1 P2 C21 114.6(3)
C28 Fe1 P2 C2 -160.7(7)
C29 Fe1 P2 C2 -158.3(3)
C27 Fe1 P2 C2 106.0(4)
C30 Fe1 P2 C2 167.6(3)
C31 Fe1 P2 C2 127.8(3)
P1 Fe1 P2 C2 -0.1(3)
C21 P2 C15 C16 31.6(7)
C2 P2 C15 C16 134.9(6)
Fe1 P2 C15 C16 -102.3(6)
C21 P2 C15 C20 -157.3(6)
C2 P2 C15 C20 -54.0(7)
Fe1 P2 C15 C20 68.7(7)
C20 C15 C16 C17 -2.7(11)
P2 C15 C16 C17 168.7(6)
C15 C16 C17 C18 1.3(12)
C16 C17 C18 C19 0.6(12)
C17 C18 C19 C20 -1.1(13)
C18 C19 C20 C15 -0.4(13)
C16 C15 C20 C19 2.3(12)
P2 C15 C20 C19 -169.3(6)
C15 P2 C21 C22 -137.8(6)
C2 P2 C21 C22 115.7(6)
Fe1 P2 C21 C22 -4.1(7)
C15 P2 C21 C26 48.6(6)
C2 P2 C21 C26 -57.9(6)
Fe1 P2 C21 C26 -177.7(4)
C26 C21 C22 C23 0.2(10)
P2 C21 C22 C23 -173.6(6)
C21 C22 C23 C24 1.5(11)
C22 C23 C24 C25 -2.3(11)
C23 C24 C25 C26 1.3(11)
C24 C25 C26 C21 0.4(11)
C22 C21 C26 C25 -1.2(10)
P2 C21 C26 C25 172.7(5)
C28 Fe1 C27 C31 -119.5(6)
C29 Fe1 C27 C31 -81.0(4)
C30 Fe1 C27 C31 -37.8(4)
P1 Fe1 C27 C31 135.4(4)
P2 Fe1 C27 C31 33.9(5)
C29 Fe1 C27 C28 38.5(4)
C30 Fe1 C27 C28 81.7(4)
C31 Fe1 C27 C28 119.5(6)
P1 Fe1 C27 C28 -105.1(4)
P2 Fe1 C27 C28 153.4(3)
C28 Fe1 C27 C32 119.4(9)
C29 Fe1 C27 C32 157.9(9)
C30 Fe1 C27 C32 -158.9(9)
C31 Fe1 C27 C32 -121.1(10)
P1 Fe1 C27 C32 14.3(8)
P2 Fe1 C27 C32 -87.2(9)
C31 C27 C28 C29 -1.1(7)
C32 C27 C28 C29 172.7(6)
Fe1 C27 C28 C29 -61.2(4)
C31 C27 C28 C33 -174.6(7)
C32 C27 C28 C33 -0.8(11)
Fe1 C27 C28 C33 125.3(7)
C31 C27 C28 Fe1 60.1(5)
C32 C27 C28 Fe1 -126.1(7)
C29 Fe1 C28 C27 -117.6(6)
C30 Fe1 C28 C27 -80.2(4)
C31 Fe1 C28 C27 -36.7(4)
P1 Fe1 C28 C27 85.9(4)
P2 Fe1 C28 C27 -114.4(7)
C27 Fe1 C28 C29 117.6(6)
C30 Fe1 C28 C29 37.4(4)
C31 Fe1 C28 C29 80.8(4)
P1 Fe1 C28 C29 -156.5(4)
P2 Fe1 C28 C29 3.1(9)
C29 Fe1 C28 C33 119.1(9)
C27 Fe1 C28 C33 -123.3(9)
C30 Fe1 C28 C33 156.5(8)
C31 Fe1 C28 C33 -160.1(8)
P1 Fe1 C28 C33 -37.4(8)
P2 Fe1 C28 C33 122.2(8)
C27 C28 C29 C30 0.9(7)
C33 C28 C29 C30 174.6(6)
Fe1 C28 C29 C30 -61.0(5)
C27 C28 C29 C34 -172.2(7)
C33 C28 C29 C34 1.5(11)
Fe1 C28 C29 C34 126.0(7)
C27 C28 C29 Fe1 61.9(4)
C33 C28 C29 Fe1 -124.4(7)
C28 Fe1 C29 C30 118.6(6)
C27 Fe1 C29 C30 80.4(4)
C31 Fe1 C29 C30 37.6(4)
P1 Fe1 C29 C30 158.0(3)
P2 Fe1 C29 C30 -60.4(4)
C27 Fe1 C29 C28 -38.2(4)
C30 Fe1 C29 C28 -118.6(6)
C31 Fe1 C29 C28 -81.0(4)
P1 Fe1 C29 C28 39.5(6)
P2 Fe1 C29 C28 -178.9(3)
C28 Fe1 C29 C34 -120.4(10)
C27 Fe1 C29 C34 -158.6(9)
C30 Fe1 C29 C34 121.0(10)
C31 Fe1 C29 C34 158.6(9)
P1 Fe1 C29 C34 -80.9(9)
P2 Fe1 C29 C34 60.7(9)
C28 C29 C30 C31 -0.3(7)
C34 C29 C30 C31 172.8(7)
Fe1 C29 C30 C31 -60.3(5)
C28 C29 C30 C35 -174.7(7)
C34 C29 C30 C35 -1.6(11)
Fe1 C29 C30 C35 125.4(7)
C28 C29 C30 Fe1 59.9(4)
C34 C29 C30 Fe1 -127.0(7)
C28 Fe1 C30 C29 -38.1(4)
C27 Fe1 C30 C29 -81.7(4)
C31 Fe1 C30 C29 -119.0(6)
P1 Fe1 C30 C29 -110.8(9)
P2 Fe1 C30 C29 132.5(4)
C28 Fe1 C30 C31 80.9(4)
C29 Fe1 C30 C31 119.0(6)
C27 Fe1 C30 C31 37.2(4)
P1 Fe1 C30 C31 8.1(11)
P2 Fe1 C30 C31 -108.5(4)
C28 Fe1 C30 C35 -157.3(9)
C29 Fe1 C30 C35 -119.2(10)
C27 Fe1 C30 C35 159.1(9)
C31 Fe1 C30 C35 121.9(10)
P1 Fe1 C30 C35 130.0(9)
P2 Fe1 C30 C35 13.3(9)
C28 C27 C31 C30 0.9(7)
C32 C27 C31 C30 -172.9(6)
Fe1 C27 C31 C30 59.7(5)
C28 C27 C31 C36 171.1(7)
C32 C27 C31 C36 -2.7(11)
Fe1 C27 C31 C36 -130.2(7)
C28 C27 C31 Fe1 -58.8(4)
C32 C27 C31 Fe1 127.4(7)
C29 C30 C31 C27 -0.4(7)
C35 C30 C31 C27 173.9(7)
Fe1 C30 C31 C27 -59.8(5)
C29 C30 C31 C36 -170.7(7)
C35 C30 C31 C36 3.6(11)
Fe1 C30 C31 C36 129.9(7)
C29 C30 C31 Fe1 59.5(5)
C35 C30 C31 Fe1 -126.2(7)
C28 Fe1 C31 C27 37.4(4)
C29 Fe1 C31 C27 81.4(4)
C30 Fe1 C31 C27 118.6(6)
P1 Fe1 C31 C27 -59.0(4)
P2 Fe1 C31 C27 -159.8(3)
C28 Fe1 C31 C30 -81.2(4)
C29 Fe1 C31 C30 -37.3(4)
C27 Fe1 C31 C30 -118.6(6)
P1 Fe1 C31 C30 -177.6(3)
P2 Fe1 C31 C30 81.5(4)
C28 Fe1 C31 C36 158.9(9)
C29 Fe1 C31 C36 -157.1(9)
C27 Fe1 C31 C36 121.5(10)
C30 Fe1 C31 C36 -119.8(10)
P1 Fe1 C31 C36 62.6(9)
P2 Fe1 C31 C36 -38.3(9)
P3 C37 C38 P4 -48.4(5)
C38 C37 P3 C45 -94.8(5)
C38 C37 P3 C39 161.0(5)
C38 C37 P3 Fe2 31.7(5)
C67 Fe2 P3 C45 -40.0(6)
C63 Fe2 P3 C45 -49.5(3)
C66 Fe2 P3 C45 -144.6(4)
C64 Fe2 P3 C45 -86.4(3)
C65 Fe2 P3 C45 -125.0(3)
P4 Fe2 P3 C45 113.1(3)
C67 Fe2 P3 C39 85.5(6)
C63 Fe2 P3 C39 76.0(4)
C66 Fe2 P3 C39 -19.2(5)
C64 Fe2 P3 C39 39.1(3)
C65 Fe2 P3 C39 0.4(3)
P4 Fe2 P3 C39 -121.4(3)
C67 Fe2 P3 C37 -154.8(6)
C63 Fe2 P3 C37 -164.3(4)
C66 Fe2 P3 C37 100.6(5)
C64 Fe2 P3 C37 158.8(3)
C65 Fe2 P3 C37 120.2(3)
P4 Fe2 P3 C37 -1.6(3)
C45 P3 C39 C40 22.2(7)
C37 P3 C39 C40 125.9(6)
Fe2 P3 C39 C40 -111.6(6)
C45 P3 C39 C44 -166.5(6)
C37 P3 C39 C44 -62.7(6)
Fe2 P3 C39 C44 59.8(6)
C44 C39 C40 C41 -1.4(11)
P3 C39 C40 C41 169.9(6)
C39 C40 C41 C42 0.6(11)
C40 C41 C42 C43 0.2(12)
C41 C42 C43 C44 -0.1(13)
C40 C39 C44 C43 1.5(11)
P3 C39 C44 C43 -170.3(6)
C42 C43 C44 C39 -0.8(13)
C39 P3 C45 C50 -127.1(6)
C37 P3 C45 C50 126.5(6)
Fe2 P3 C45 C50 7.0(7)
C39 P3 C45 C46 52.9(6)
C37 P3 C45 C46 -53.5(6)
Fe2 P3 C45 C46 -173.0(5)
C50 C45 C46 C47 0.8(11)
P3 C45 C46 C47 -179.2(6)
C45 C46 C47 C48 -0.7(11)
C46 C47 C48 C49 0.4(11)
C47 C48 C49 C50 -0.3(11)
C46 C45 C50 C49 -0.6(10)
P3 C45 C50 C49 179.3(5)
C48 C49 C50 C45 0.4(11)
C37 C38 P4 C51 175.1(5)
C37 C38 P4 C57 -81.4(5)
C37 C38 P4 Fe2 48.3(5)
C67 Fe2 P4 C51 29.6(3)
C63 Fe2 P4 C51 9.1(5)
C66 Fe2 P4 C51 69.2(3)
C64 Fe2 P4 C51 111.0(6)
C65 Fe2 P4 C51 103.9(3)
P3 Fe2 P4 C51 -140.2(3)
C67 Fe2 P4 C38 147.1(3)
C63 Fe2 P4 C38 126.5(5)
C66 Fe2 P4 C38 -173.3(3)
C64 Fe2 P4 C38 -131.6(6)
C65 Fe2 P4 C38 -138.7(3)
P3 Fe2 P4 C38 -22.8(3)
C67 Fe2 P4 C57 -100.2(3)
C63 Fe2 P4 C57 -120.8(5)
C66 Fe2 P4 C57 -60.6(3)
C64 Fe2 P4 C57 -18.9(7)
C65 Fe2 P4 C57 -26.0(4)
P3 Fe2 P4 C57 89.9(3)
C38 P4 C51 C56 -49.2(7)
C57 P4 C51 C56 -150.0(6)
Fe2 P4 C51 C56 70.4(6)
C38 P4 C51 C52 136.2(6)
C57 P4 C51 C52 35.4(6)
Fe2 P4 C51 C52 -104.3(5)
C56 C51 C52 C53 0.5(10)
P4 C51 C52 C53 175.3(6)
C51 C52 C53 C54 0.7(11)
C52 C53 C54 C55 -1.4(12)
C53 C54 C55 C56 0.8(13)
C52 C51 C56 C55 -1.1(12)
P4 C51 C56 C55 -175.9(6)
C54 C55 C56 C51 0.5(13)
C51 P4 C57 C58 -144.5(5)
C38 P4 C57 C58 109.8(6)
Fe2 P4 C57 C58 -7.8(6)
C51 P4 C57 C62 44.2(6)
C38 P4 C57 C62 -61.5(6)
Fe2 P4 C57 C62 -179.2(4)
C62 C57 C58 C59 -1.3(10)
P4 C57 C58 C59 -172.9(5)
C57 C58 C59 C60 2.5(11)
C58 C59 C60 C61 -1.5(11)
C59 C60 C61 C62 -0.6(11)
C60 C61 C62 C57 1.8(11)
C58 C57 C62 C61 -0.9(10)
P4 C57 C62 C61 170.5(5)
C66 Fe2 C63 C67 -37.7(4)
C64 Fe2 C63 C67 -117.5(6)
C65 Fe2 C63 C67 -80.0(4)
P4 Fe2 C63 C67 30.4(6)
P3 Fe2 C63 C67 174.7(3)
C67 Fe2 C63 C64 117.5(6)
C66 Fe2 C63 C64 79.7(4)
C65 Fe2 C63 C64 37.4(4)
P4 Fe2 C63 C64 147.8(4)
P3 Fe2 C63 C64 -67.8(4)
C67 Fe2 C63 C68 -121.4(9)
C66 Fe2 C63 C68 -159.2(8)
C64 Fe2 C63 C68 121.1(9)
C65 Fe2 C63 C68 158.5(8)
P4 Fe2 C63 C68 -91.1(8)
P3 Fe2 C63 C68 53.3(8)
C67 C63 C64 C65 0.7(7)
C68 C63 C64 C65 169.7(7)
Fe2 C63 C64 C65 -60.2(5)
C67 C63 C64 C69 -174.3(7)
C68 C63 C64 C69 -5.3(11)
Fe2 C63 C64 C69 124.8(7)
C67 C63 C64 Fe2 60.9(4)
C68 C63 C64 Fe2 -130.1(7)
C67 Fe2 C64 C63 -38.5(4)
C66 Fe2 C64 C63 -82.6(4)
C65 Fe2 C64 C63 -118.8(6)
P4 Fe2 C64 C63 -128.5(6)
P3 Fe2 C64 C63 124.9(4)
C67 Fe2 C64 C65 80.3(4)
C63 Fe2 C64 C65 118.8(6)
C66 Fe2 C64 C65 36.2(4)
P4 Fe2 C64 C65 -9.7(8)
P3 Fe2 C64 C65 -116.3(4)
C67 Fe2 C64 C69 -160.0(8)
C63 Fe2 C64 C69 -121.5(9)
C66 Fe2 C64 C69 155.9(8)
C65 Fe2 C64 C69 119.7(9)
P4 Fe2 C64 C69 110.0(8)
P3 Fe2 C64 C69 3.4(8)
C63 C64 C65 C66 0.3(8)
C69 C64 C65 C66 175.5(6)
Fe2 C64 C65 C66 -58.3(5)
C63 C64 C65 C70 -169.1(6)
C69 C64 C65 C70 6.1(11)
Fe2 C64 C65 C70 132.2(7)
C63 C64 C65 Fe2 58.7(5)
C69 C64 C65 Fe2 -126.1(7)
C67 Fe2 C65 C66 38.6(4)
C63 Fe2 C65 C66 82.6(4)
C64 Fe2 C65 C66 120.2(6)
P4 Fe2 C65 C66 -63.7(4)
P3 Fe2 C65 C66 -164.5(3)
C67 Fe2 C65 C64 -81.6(4)
C63 Fe2 C65 C64 -37.6(4)
C66 Fe2 C65 C64 -120.2(6)
P4 Fe2 C65 C64 176.1(3)
P3 Fe2 C65 C64 75.3(4)
C67 Fe2 C65 C70 159.7(9)
C63 Fe2 C65 C70 -156.3(8)
C66 Fe2 C65 C70 121.1(9)
C64 Fe2 C65 C70 -118.7(9)
P4 Fe2 C65 C70 57.4(8)
P3 Fe2 C65 C70 -43.4(8)
C64 C65 C66 C67 -1.2(8)
C70 C65 C66 C67 168.0(7)
Fe2 C65 C66 C67 -59.9(5)
C64 C65 C66 C71 -174.0(6)
C70 C65 C66 C71 -4.8(11)
Fe2 C65 C66 C71 127.3(7)
C64 C65 C66 Fe2 58.7(5)
C70 C65 C66 Fe2 -132.1(7)
C67 Fe2 C66 C65 -117.9(6)
C63 Fe2 C66 C65 -80.3(4)
C64 Fe2 C66 C65 -36.9(4)
P4 Fe2 C66 C65 128.4(4)
P3 Fe2 C66 C65 29.3(6)
C63 Fe2 C66 C67 37.6(4)
C64 Fe2 C66 C67 81.0(4)
C65 Fe2 C66 C67 117.9(6)
P4 Fe2 C66 C67 -113.6(4)
P3 Fe2 C66 C67 147.3(4)
C67 Fe2 C66 C71 118.4(9)
C63 Fe2 C66 C71 156.0(8)
C64 Fe2 C66 C71 -160.6(8)
C65 Fe2 C66 C71 -123.7(9)
P4 Fe2 C66 C71 4.7(7)
P3 Fe2 C66 C71 -94.3(8)
C64 C63 C67 C66 -1.5(8)
C68 C63 C67 C66 -170.3(7)
Fe2 C63 C67 C66 60.8(5)
C64 C63 C67 C72 173.6(6)
C68 C63 C67 C72 4.8(11)
Fe2 C63 C67 C72 -124.1(7)
C64 C63 C67 Fe2 -62.2(5)
C68 C63 C67 Fe2 128.9(7)
C65 C66 C67 C63 1.7(8)
C71 C66 C67 C63 174.6(6)
Fe2 C66 C67 C63 -60.3(5)
C65 C66 C67 C72 -173.5(6)
C71 C66 C67 C72 -0.5(11)
Fe2 C66 C67 C72 124.5(7)
C65 C66 C67 Fe2 62.0(5)
C71 C66 C67 Fe2 -125.0(7)
C66 Fe2 C67 C63 118.9(6)
C64 Fe2 C67 C63 38.2(4)
C65 Fe2 C67 C63 81.6(4)
P4 Fe2 C67 C63 -163.8(4)
P3 Fe2 C67 C63 -12.9(8)
C63 Fe2 C67 C66 -118.9(6)
C64 Fe2 C67 C66 -80.7(4)
C65 Fe2 C67 C66 -37.3(4)
P4 Fe2 C67 C66 77.3(4)
P3 Fe2 C67 C66 -131.8(5)
C63 Fe2 C67 C72 121.1(8)
C66 Fe2 C67 C72 -120.0(8)
C64 Fe2 C67 C72 159.3(7)
C65 Fe2 C67 C72 -157.3(7)
P4 Fe2 C67 C72 -42.7(7)
P3 Fe2 C67 C72 108.2(7)
P5 C73 C74 P6 41.1(5)
C74 C73 P5 C81 -174.6(4)
C74 C73 P5 C75 80.5(5)
C74 C73 P5 Fe3 -47.6(5)
C99 Fe3 P5 C81 -29.4(3)
C103 Fe3 P5 C81 -4.8(4)
C100 Fe3 P5 C81 -70.6(3)
C102 Fe3 P5 C81 -96.5(9)
C101 Fe3 P5 C81 -104.0(4)
P6 Fe3 P5 C81 144.4(3)
C99 Fe3 P5 C73 -146.2(3)
C103 Fe3 P5 C73 -121.6(4)
C100 Fe3 P5 C73 172.6(3)
C102 Fe3 P5 C73 146.7(9)
C101 Fe3 P5 C73 139.2(3)
P6 Fe3 P5 C73 27.6(2)
C99 Fe3 P5 C75 99.3(3)
C103 Fe3 P5 C75 123.9(4)
C100 Fe3 P5 C75 58.1(3)
C102 Fe3 P5 C75 32.2(9)
C101 Fe3 P5 C75 24.7(4)
P6 Fe3 P5 C75 -86.9(2)
C81 P5 C75 C80 144.9(5)
C73 P5 C75 C80 -109.7(6)
Fe3 P5 C75 C80 9.1(6)
C81 P5 C75 C76 -40.1(6)
C73 P5 C75 C76 65.3(6)
Fe3 P5 C75 C76 -176.0(5)
C80 C75 C76 C77 -0.6(10)
P5 C75 C76 C77 -175.6(6)
C75 C76 C77 C78 0.3(11)
C76 C77 C78 C79 -0.2(12)
C77 C78 C79 C80 0.4(11)
C76 C75 C80 C79 0.8(10)
P5 C75 C80 C79 175.9(5)
C78 C79 C80 C75 -0.7(11)
C73 P5 C81 C82 41.6(6)
C75 P5 C81 C82 144.7(6)
Fe3 P5 C81 C82 -78.1(6)
C73 P5 C81 C86 -144.6(6)
C75 P5 C81 C86 -41.5(6)
Fe3 P5 C81 C86 95.7(6)
C86 C81 C82 C83 0.6(10)
P5 C81 C82 C83 174.7(6)
C81 C82 C83 C84 -1.4(12)
C82 C83 C84 C85 0.9(12)
C83 C84 C85 C86 0.4(12)
C84 C85 C86 C81 -1.2(11)
C82 C81 C86 C85 0.7(10)
P5 C81 C86 C85 -173.3(6)
C73 C74 P6 C93 -152.9(5)
C73 C74 P6 C87 105.1(5)
C73 C74 P6 Fe3 -20.9(5)
C99 Fe3 P6 C93 -89.5(8)
C103 Fe3 P6 C93 -88.9(4)
C100 Fe3 P6 C93 8.7(4)
C102 Fe3 P6 C93 -54.7(3)
C101 Fe3 P6 C93 -14.5(3)
P5 Fe3 P6 C93 113.3(3)
C99 Fe3 P6 C87 35.5(8)
C103 Fe3 P6 C87 36.1(3)
C100 Fe3 P6 C87 133.7(4)
C102 Fe3 P6 C87 70.3(3)
C101 Fe3 P6 C87 110.5(3)
P5 Fe3 P6 C87 -121.7(2)
C99 Fe3 P6 C74 150.9(8)
C103 Fe3 P6 C74 151.5(3)
C100 Fe3 P6 C74 -110.9(4)
C102 Fe3 P6 C74 -174.3(3)
C101 Fe3 P6 C74 -134.1(3)
P5 Fe3 P6 C74 -6.3(3)
C93 P6 C87 C92 140.5(6)
C74 P6 C87 C92 -116.0(6)
Fe3 P6 C87 C92 4.7(6)
C93 P6 C87 C88 -44.8(6)
C74 P6 C87 C88 58.6(6)
Fe3 P6 C87 C88 179.4(5)
C92 C87 C88 C89 -2.1(10)
P6 C87 C88 C89 -176.8(6)
C87 C88 C89 C90 2.3(11)
C88 C89 C90 C91 -2.0(11)
C89 C90 C91 C92 1.5(11)
C88 C87 C92 C91 1.6(10)
P6 C87 C92 C91 176.3(6)
C90 C91 C92 C87 -1.3(11)
C87 P6 C93 C98 -41.5(6)
C74 P6 C93 C98 -144.5(6)
Fe3 P6 C93 C98 91.6(6)
C87 P6 C93 C94 143.2(6)
C74 P6 C93 C94 40.2(6)
Fe3 P6 C93 C94 -83.7(6)
C98 C93 C94 C95 1.7(11)
P6 C93 C94 C95 177.1(6)
C93 C94 C95 C96 -2.3(12)
C94 C95 C96 C97 0.4(12)
C95 C96 C97 C98 1.9(12)
C96 C97 C98 C93 -2.5(12)
C94 C93 C98 C97 0.7(11)
P6 C93 C98 C97 -174.8(6)
C100 Fe3 C99 C103 -116.6(5)
C102 Fe3 C99 C103 -36.7(4)
C101 Fe3 C99 C103 -80.0(4)
P5 Fe3 C99 C103 156.8(3)
P6 Fe3 C99 C103 0.8(10)
C103 Fe3 C99 C100 116.6(5)
C102 Fe3 C99 C100 79.9(4)
C101 Fe3 C99 C100 36.5(4)
P5 Fe3 C99 C100 -86.6(4)
P6 Fe3 C99 C100 117.4(7)
C103 Fe3 C99 C104 -119.9(8)
C100 Fe3 C99 C104 123.5(8)
C102 Fe3 C99 C104 -156.6(7)
C101 Fe3 C99 C104 160.1(7)
P5 Fe3 C99 C104 36.9(7)
P6 Fe3 C99 C104 -119.1(8)
C103 C99 C100 C101 2.6(7)
C104 C99 C100 C101 177.2(6)
Fe3 C99 C100 C101 -59.7(5)
C103 C99 C100 C105 -171.6(6)
C104 C99 C100 C105 2.9(11)
Fe3 C99 C100 C105 126.1(6)
C103 C99 C100 Fe3 62.2(4)
C104 C99 C100 Fe3 -123.2(7)
C99 Fe3 C100 C101 119.9(5)
C103 Fe3 C100 C101 81.2(4)
C102 Fe3 C100 C101 37.7(4)
P5 Fe3 C100 C101 -135.9(3)
P6 Fe3 C100 C101 -35.9(5)
C103 Fe3 C100 C99 -38.7(4)
C102 Fe3 C100 C99 -82.2(4)
C101 Fe3 C100 C99 -119.9(5)
P5 Fe3 C100 C99 104.2(4)
P6 Fe3 C100 C99 -155.8(3)
C99 Fe3 C100 C105 -118.2(8)
C103 Fe3 C100 C105 -156.9(8)
C102 Fe3 C100 C105 159.6(8)
C101 Fe3 C100 C105 121.9(8)
P5 Fe3 C100 C105 -14.0(7)
P6 Fe3 C100 C105 85.9(7)
C99 C100 C101 C102 -1.6(7)
C105 C100 C101 C102 172.6(6)
Fe3 C100 C101 C102 -59.7(5)
C99 C100 C101 C106 -174.1(6)
C105 C100 C101 C106 0.0(11)
Fe3 C100 C101 C106 127.8(7)
C99 C100 C101 Fe3 58.1(5)
C105 C100 C101 Fe3 -127.8(7)
C99 Fe3 C101 C100 -37.5(4)
C103 Fe3 C101 C100 -81.0(4)
C102 Fe3 C101 C100 -119.0(6)
P5 Fe3 C101 C100 58.3(4)
P6 Fe3 C101 C100 158.8(3)
C99 Fe3 C101 C102 81.5(4)
C103 Fe3 C101 C102 38.0(4)
C100 Fe3 C101 C102 119.0(6)
P5 Fe3 C101 C102 177.3(3)
P6 Fe3 C101 C102 -82.2(4)
C99 Fe3 C101 C106 -158.1(7)
C103 Fe3 C101 C106 158.4(7)
C100 Fe3 C101 C106 -120.6(8)
C102 Fe3 C101 C106 120.4(8)
P5 Fe3 C101 C106 -62.3(7)
P6 Fe3 C101 C106 38.2(7)
C100 C101 C102 C103 0.0(7)
C106 C101 C102 C103 172.5(6)
Fe3 C101 C102 C103 -59.7(4)
C100 C101 C102 C107 -174.8(6)
C106 C101 C102 C107 -2.2(11)
Fe3 C101 C102 C107 125.6(7)
C100 C101 C102 Fe3 59.7(4)
C106 C101 C102 Fe3 -127.8(7)
C99 Fe3 C102 C103 36.8(4)
C100 Fe3 C102 C103 80.8(4)
C101 Fe3 C102 C103 117.9(6)
P5 Fe3 C102 C103 108.5(9)
P6 Fe3 C102 C103 -133.7(4)
C99 Fe3 C102 C101 -81.2(4)
C103 Fe3 C102 C101 -117.9(6)
C100 Fe3 C102 C101 -37.2(4)
P5 Fe3 C102 C101 -9.4(11)
P6 Fe3 C102 C101 108.4(4)
C99 Fe3 C102 C107 158.4(8)
C103 Fe3 C102 C107 121.7(9)
C100 Fe3 C102 C107 -157.6(8)
C101 Fe3 C102 C107 -120.4(9)
P5 Fe3 C102 C107 -129.8(8)
P6 Fe3 C102 C107 -12.0(7)
C100 C99 C103 C102 -2.6(7)
C104 C99 C103 C102 -177.4(6)
Fe3 C99 C103 C102 59.9(5)
C100 C99 C103 C108 171.5(6)
C104 C99 C103 C108 -3.3(11)
Fe3 C99 C103 C108 -126.1(7)
C100 C99 C103 Fe3 -62.5(4)
C104 C99 C103 Fe3 122.8(7)
C101 C102 C103 C99 1.7(7)
C107 C102 C103 C99 176.3(7)
Fe3 C102 C103 C99 -58.7(5)
C101 C102 C103 C108 -172.5(6)
C107 C102 C103 C108 2.1(11)
Fe3 C102 C103 C108 127.1(7)
C101 C102 C103 Fe3 60.4(4)
C107 C102 C103 Fe3 -125.0(7)
C100 Fe3 C103 C99 39.2(4)
C102 Fe3 C103 C99 120.4(6)
C101 Fe3 C103 C99 82.2(4)
P5 Fe3 C103 C99 -38.1(5)
P6 Fe3 C103 C99 -179.7(3)
C99 Fe3 C103 C102 -120.4(6)
C100 Fe3 C103 C102 -81.2(4)
C101 Fe3 C103 C102 -38.2(4)
P5 Fe3 C103 C102 -158.5(3)
P6 Fe3 C103 C102 59.9(4)
C99 Fe3 C103 C108 119.9(8)
C100 Fe3 C103 C108 159.1(8)
C102 Fe3 C103 C108 -119.7(8)
C101 Fe3 C103 C108 -157.8(8)
P5 Fe3 C103 C108 81.8(7)
P6 Fe3 C103 C108 -59.8(7)
